data_4036876
loop_
_publ_author_name
'Tanimoto, Hiroki'
'Shitaoka, Takashi'
'Yokoyama, Keiichi'
'Morimoto, Tsumoru'
'Nishiyama, Yasuhiro'
'Kakiuchi, Kiyomi'

_publ_section_title
;
 Formal [3+2] Cycloaddition of Nitrosoallenes with Carbonyl and Nitrile
 Compounds to Form Functional Cyclic Nitrones.
;
_journal_issue 19
_journal_name_full 'The Journal of organic chemistry'
_journal_page_first 8722
_journal_page_last 8735
_journal_paper_doi 10.1021/acs.joc.6b00758
_journal_volume 81
_journal_year 2016
_chemical_formula_moiety 'C25 H27 N O5'
_chemical_formula_sum 'C25 H27 N O5'
_chemical_formula_weight 421.49
_space_group_crystal_system monoclinic
_space_group_IT_number 14
_space_group_name_Hall '-P 2ybc'
_space_group_name_H-M_alt 'P 1 21/c 1'
_atom_sites_solution_hydrogens geom
_atom_sites_solution_primary direct
_atom_sites_solution_secondary difmap
_cell_angle_alpha 90.0000
_cell_angle_beta 116.3240(7)
_cell_angle_gamma 90.0000
_cell_formula_units_Z 8
_cell_length_a 24.3312(4)
_cell_length_b 9.41875(17)
_cell_length_c 21.1358(4)
_cell_measurement_reflns_used 50085
_cell_measurement_temperature 123
_cell_measurement_theta_max 27.50
_cell_measurement_theta_min 3.04
_cell_volume 4341.39(14)
_computing_cell_refinement 'RAPID AUTO'
_computing_data_collection 'RAPID AUTO (Rigaku, ????)'
_computing_data_reduction 'RAPID AUTO'
_computing_molecular_graphics 'CrystalStructure 4.1'
_computing_publication_material 'CrystalStructure 4.1 (Rigaku, 2014)'
_computing_structure_refinement 'SHELXL2013 (Sheldrick, 2008)'
_computing_structure_solution 'SIR2011 (Burla, et al., 2012)'
_diffrn_ambient_temperature 123
_diffrn_detector_area_resol_mean 10.000
_diffrn_measured_fraction_theta_full 0.998
_diffrn_measured_fraction_theta_max 0.998
_diffrn_measurement_device_type 'Rigaku R-AXIS RAPID'
_diffrn_measurement_method \w
_diffrn_radiation_type 'Mo K\a'
_diffrn_radiation_wavelength 0.71075
_diffrn_reflns_av_R_equivalents 0.0416
_diffrn_reflns_Laue_measured_fraction_full 0.998
_diffrn_reflns_Laue_measured_fraction_max 0.998
_diffrn_reflns_limit_h_max 31
_diffrn_reflns_limit_h_min -31
_diffrn_reflns_limit_k_max 12
_diffrn_reflns_limit_k_min -12
_diffrn_reflns_limit_l_max 25
_diffrn_reflns_limit_l_min -27
_diffrn_reflns_number 72988
_diffrn_reflns_point_group_measured_fraction_full 0.998
_diffrn_reflns_point_group_measured_fraction_max 0.998
_diffrn_reflns_theta_full 25.242
_diffrn_reflns_theta_max 27.485
_diffrn_reflns_theta_min 3.038
_diffrn_standards_number 0
_exptl_absorpt_coefficient_mu 0.090
_exptl_absorpt_correction_T_max 0.995
_exptl_absorpt_correction_T_min 0.833
_exptl_absorpt_correction_type multi-scan
_exptl_absorpt_process_details 'ABSCOR (Rigaku, 1995)'
_exptl_crystal_colour colorless
_exptl_crystal_density_diffrn 1.290
_exptl_crystal_density_method 'not measured'
_exptl_crystal_description prism
_exptl_crystal_F_000 1792.00
_exptl_crystal_size_max 0.150
_exptl_crystal_size_mid 0.110
_exptl_crystal_size_min 0.060
_refine_diff_density_max 0.35
_refine_diff_density_min -0.21
_refine_ls_extinction_method none
_refine_ls_goodness_of_fit_ref 1.063
_refine_ls_hydrogen_treatment constr
_refine_ls_number_parameters 565
_refine_ls_number_reflns 9943
_refine_ls_number_restraints 0
_refine_ls_R_factor_all 0.0471
_refine_ls_R_factor_gt 0.0383
_refine_ls_shift/su_max 0.001
_refine_ls_structure_factor_coef Fsqd
_refine_ls_weighting_details 'w = 1/[\s^2^(Fo^2^)+(0.0378P)^2^+1.5718P] where P=(Fo^2^+2Fc^2^)/3'
_refine_ls_weighting_scheme calc
_refine_ls_wR_factor_gt 0.0900
_refine_ls_wR_factor_ref 0.0943
_reflns_number_gt 8361
_reflns_number_total 9943
_reflns_threshold_expression F^2^>2.0\s(F^2^)
_cod_data_source_file jo6b00758_si_002.cif
_cod_data_source_block TS_02_087
_cod_database_code 4036876
_shelxl_res_file
;
TITL TS_02_087
CELL  0.71075 24.33122 9.41875 21.13578 90.00000 116.32400 90.00000
ZERR  8 0.00044 0.00017 0.00038 0.00000 0.00070 0.00000
LATT 1
SYMM    -X, .50+Y, .50-Z
SFAC C H N O
UNIT 200 216 8 40
L.S. 5
FMAP 2
PLAN -20
WPDB -2
HTAB
BOND $H
CONF
LIST 4
TEMP -150.0
ACTA
SIZE 0.150 0.110 0.060
WGHT    0.037800    1.571800
FVAR       0.43363
O1    4    0.078232    1.135956    0.276947    11.00000    0.02589    0.03076 =
         0.02616    0.00894    0.01270   -0.00119
O2    4   -0.007492    0.923237    0.334590    11.00000    0.01863    0.02664 =
         0.01993    0.00569    0.00368   -0.00375
O3    4   -0.032699    1.153838    0.295289    11.00000    0.01962    0.02342 =
         0.02025   -0.00106    0.00706   -0.00055
O4    4   -0.115852    1.154163    0.183202    11.00000    0.02122    0.02878 =
         0.01688    0.00225    0.00687    0.00371
O5    4   -0.120182    1.008631    0.099498    11.00000    0.03235    0.05068 =
         0.01752   -0.00289    0.00636    0.00723
O6    4    0.423894    0.302520    0.202680    11.00000    0.02410    0.02581 =
         0.01995   -0.00717    0.00778   -0.00095
O7    4    0.506461    0.526673    0.343962    11.00000    0.01648    0.02246 =
         0.02461   -0.00702    0.01100   -0.00250
O8    4    0.537121    0.299329    0.331996    11.00000    0.01626    0.01982 =
         0.02113    0.00197    0.00783    0.00027
O9    4    0.614007    0.300847    0.294248    11.00000    0.02157    0.02463 =
         0.02451    0.00163    0.01295    0.00411
O10   4    0.601449    0.422415    0.199766    11.00000    0.03610    0.03302 =
         0.02976    0.00011    0.02318    0.00080
N1    3    0.059832    1.056057    0.313273    11.00000    0.01959    0.02412 =
         0.02072    0.00235    0.00852   -0.00137
N2    3    0.441738    0.382571    0.257873    11.00000    0.01782    0.01914 =
         0.01794   -0.00173    0.00688   -0.00017
C1    1   -0.006947    1.026490    0.287029    11.00000    0.01942    0.02108 =
         0.02027    0.00371    0.00752    0.00041
C2    1    0.092452    0.990920    0.373318    11.00000    0.01977    0.02109 =
         0.01856    0.00035    0.00666   -0.00015
C3    1    0.050392    0.913863    0.392152    11.00000    0.01773    0.02019 =
         0.01878   -0.00086    0.00427   -0.00071
C4    1   -0.098149    1.157383    0.258521    11.00000    0.01880    0.03156 =
         0.01770   -0.00009    0.00711    0.00015
C5    1   -0.094037    1.043738    0.160224    11.00000    0.02200    0.02929 =
         0.01874    0.00158    0.00887   -0.00074
C6    1   -0.035728    0.972924    0.211452    11.00000    0.02345    0.02579 =
         0.02040   -0.00014    0.00683    0.00301
AFIX  23
H6A   2   -0.005044    0.982798    0.192877    11.00000   -1.20000
H6B   2   -0.044135    0.870268    0.212256    11.00000   -1.20000
AFIX   0
C7    1   -0.129289    1.034101    0.275943    11.00000    0.02165    0.03863 =
         0.02388    0.00113    0.01016   -0.00298
AFIX 137
H7A   2   -0.119081    0.945314    0.259396    11.00000   -1.20000
H7B   2   -0.173812    1.048127    0.252544    11.00000   -1.20000
H7C   2   -0.115075    1.029292    0.327133    11.00000   -1.20000
AFIX   0
C8    1   -0.117538    1.299248    0.274350    11.00000    0.02522    0.03287 =
         0.02948   -0.00267    0.01156    0.00360
AFIX 137
H8A   2   -0.097707    1.375007    0.260154    11.00000   -1.20000
H8B   2   -0.105381    1.306520    0.325076    11.00000   -1.20000
H8C   2   -0.162167    1.308699    0.248139    11.00000   -1.20000
AFIX   0
C9    1    0.160561    1.001146    0.408601    11.00000    0.01789    0.02596 =
         0.02287    0.00314    0.00777    0.00099
AFIX  23
H9A   2    0.175836    0.993726    0.372414    11.00000   -1.20000
H9B   2    0.177418    0.919987    0.441360    11.00000   -1.20000
AFIX   0
C10   1    0.184291    1.139720    0.449909    11.00000    0.02103    0.02494 =
         0.02770    0.00368    0.00842   -0.00178
AFIX  23
H10A  2    0.176294    1.219027    0.416215    11.00000   -1.20000
H10B  2    0.161554    1.159127    0.477910    11.00000   -1.20000
AFIX   0
C11   1    0.252563    1.133432    0.499159    11.00000    0.02204    0.03311 =
         0.03193    0.00466    0.00626   -0.00608
AFIX  23
H11A  2    0.261767    1.043464    0.526137    11.00000   -1.20000
H11B  2    0.275709    1.133489    0.470681    11.00000   -1.20000
AFIX   0
C12   1    0.273969    1.257256    0.550542    11.00000    0.03812    0.04566 =
         0.03136   -0.00077    0.00827   -0.01651
AFIX 137
H12A  2    0.263942    1.346741    0.524148    11.00000   -1.20000
H12B  2    0.318423    1.251053    0.579431    11.00000   -1.20000
H12C  2    0.253348    1.253828    0.581184    11.00000   -1.20000
AFIX   0
C13   1    0.057526    0.843142    0.450707    11.00000    0.02172    0.01749 =
         0.01912   -0.00127    0.00698   -0.00072
C14   1    0.118374    0.837837    0.514525    11.00000    0.02166    0.02313 =
         0.01742    0.00124    0.00858   -0.00129
C15   1    0.142859    0.956253    0.556823    11.00000    0.02299    0.02451 =
         0.02178   -0.00168    0.01022   -0.00139
AFIX  43
H15   2    0.121177    1.043713    0.544889    11.00000   -1.20000
AFIX   0
C16   1    0.198949    0.947739    0.616593    11.00000    0.02405    0.03513 =
         0.02300   -0.00632    0.00951   -0.00729
AFIX  43
H16   2    0.215870    1.030060    0.644458    11.00000   -1.20000
AFIX   0
C17   1    0.230198    0.820331    0.635679    11.00000    0.02021    0.04738 =
         0.02135    0.00257    0.00557    0.00069
AFIX  43
H17   2    0.268401    0.814685    0.676633    11.00000   -1.20000
AFIX   0
C18   1    0.205450    0.701272    0.594747    11.00000    0.03377    0.03485 =
         0.03065    0.00620    0.00745    0.01078
AFIX  43
H18   2    0.226529    0.613167    0.607899    11.00000   -1.20000
AFIX   0
C19   1    0.149898    0.709610    0.534440    11.00000    0.03515    0.02420 =
         0.02617   -0.00075    0.00657    0.00327
AFIX  43
H19   2    0.133289    0.627146    0.506567    11.00000   -1.20000
AFIX   0
C20   1    0.005464    0.772556    0.456694    11.00000    0.02364    0.01660 =
         0.02150    0.00206    0.00853   -0.00046
C21   1    0.002961    0.776195    0.521681    11.00000    0.02589    0.02670 =
         0.02112    0.00216    0.00782   -0.00105
AFIX  43
H21   2    0.034876    0.821651    0.560899    11.00000   -1.20000
AFIX   0
C22   1   -0.045247    0.714641    0.529610    11.00000    0.03366    0.03026 =
         0.02701    0.00429    0.01658   -0.00036
AFIX  43
H22   2   -0.046259    0.718251    0.574000    11.00000   -1.20000
AFIX   0
C23   1   -0.092024    0.647780    0.472935    11.00000    0.03134    0.02399 =
         0.03920    0.00400    0.01843   -0.00429
AFIX  43
H23   2   -0.125503    0.606795    0.478058    11.00000   -1.20000
AFIX   0
C24   1   -0.089648    0.641076    0.408623    11.00000    0.03062    0.02462 =
         0.03144   -0.00357    0.00974   -0.00972
AFIX  43
H24   2   -0.121317    0.593688    0.369949    11.00000   -1.20000
AFIX   0
C25   1   -0.041556    0.702776    0.400124    11.00000    0.03118    0.02200 =
         0.02371   -0.00150    0.01174   -0.00495
AFIX  43
H25   2   -0.040558    0.697617    0.355757    11.00000   -1.20000
AFIX   0
C26   1    0.507406    0.422807    0.296606    11.00000    0.01882    0.01810 =
         0.01941   -0.00169    0.00820    0.00056
C27   1    0.409015    0.438369    0.287058    11.00000    0.01788    0.01760 =
         0.01745    0.00134    0.00694    0.00133
C28   1    0.449289    0.527457    0.344975    11.00000    0.01383    0.01880 =
         0.01962    0.00190    0.00698    0.00071
C29   1    0.601861    0.298409    0.355603    11.00000    0.01620    0.02490 =
         0.02047    0.00073    0.00768    0.00010
C30   1    0.585058    0.400976    0.244662    11.00000    0.02106    0.01862 =
         0.02197   -0.00354    0.00976   -0.00270
C31   1    0.532734    0.481089    0.247716    11.00000    0.02151    0.02059 =
         0.02341    0.00174    0.01141    0.00233
AFIX  23
H31A  2    0.498737    0.485051    0.199370    11.00000   -1.20000
H31B  2    0.546413    0.579868    0.262256    11.00000   -1.20000
AFIX   0
C32   1    0.634264    0.421804    0.403574    11.00000    0.02225    0.03080 =
         0.02548   -0.00449    0.00808   -0.00484
AFIX 137
H32A  2    0.620870    0.510907    0.377186    11.00000   -1.20000
H32B  2    0.678674    0.411245    0.420951    11.00000   -1.20000
H32C  2    0.624226    0.423145    0.443641    11.00000   -1.20000
AFIX   0
C33   1    0.624184    0.156655    0.390362    11.00000    0.02231    0.02763 =
         0.03037    0.00642    0.00867    0.00349
AFIX 137
H33A  2    0.602964    0.080665    0.356644    11.00000   -1.20000
H33B  2    0.615689    0.148057    0.431394    11.00000   -1.20000
H33C  2    0.668440    0.148908    0.405690    11.00000   -1.20000
AFIX   0
C34   1    0.342037    0.407287    0.256135    11.00000    0.01499    0.02275 =
         0.01926   -0.00075    0.00483    0.00037
AFIX  23
H34A  2    0.324067    0.416811    0.204157    11.00000   -1.20000
H34B  2    0.322003    0.478035    0.273705    11.00000   -1.20000
AFIX   0
C35   1    0.328780    0.257673    0.274720    11.00000    0.02034    0.02280 =
         0.02640    0.00060    0.00727   -0.00141
AFIX  23
H35A  2    0.344541    0.186895    0.252193    11.00000   -1.20000
H35B  2    0.351133    0.244263    0.326459    11.00000   -1.20000
AFIX   0
C36   1    0.260919    0.230395    0.251178    11.00000    0.02121    0.03482 =
         0.02977    0.00472    0.00697   -0.00574
AFIX  23
H36A  2    0.239187    0.232170    0.198968    11.00000   -1.20000
H36B  2    0.243940    0.307500    0.269089    11.00000   -1.20000
AFIX   0
C37   1    0.249226    0.088304    0.277482    11.00000    0.03380    0.04447 =
         0.04530    0.00970    0.01066   -0.01340
AFIX 137
H37A  2    0.271218    0.085340    0.329122    11.00000   -1.20000
H37B  2    0.263767    0.011202    0.257625    11.00000   -1.20000
H37C  2    0.205171    0.076978    0.262618    11.00000   -1.20000
AFIX   0
C38   1    0.439928    0.606603    0.392454    11.00000    0.01557    0.01730 =
         0.01723    0.00289    0.00623    0.00149
C39   1    0.380064    0.594289    0.396021    11.00000    0.01596    0.02179 =
         0.01519   -0.00160    0.00595   -0.00145
C40   1    0.364242    0.467430    0.417420    11.00000    0.02081    0.02407 =
         0.01961    0.00173    0.00815   -0.00016
AFIX  43
H40   2    0.391745    0.389258    0.430266    11.00000   -1.20000
AFIX   0
C41   1    0.308309    0.454383    0.420117    11.00000    0.02522    0.03437 =
         0.02310    0.00207    0.01143   -0.00772
AFIX  43
H41   2    0.297269    0.366445    0.433318    11.00000   -1.20000
AFIX   0
C42   1    0.268779    0.568788    0.403675    11.00000    0.01632    0.04769 =
         0.02379   -0.00077    0.00894   -0.00367
AFIX  43
H42   2    0.230764    0.559928    0.405859    11.00000   -1.20000
AFIX   0
C43   1    0.284984    0.696680    0.383955    11.00000    0.01976    0.03763 =
         0.03035    0.00190    0.01124    0.00703
AFIX  43
H43   2    0.258131    0.775820    0.373217    11.00000   -1.20000
AFIX   0
C44   1    0.340172    0.709921    0.379791    11.00000    0.02084    0.02437 =
         0.02630    0.00174    0.01117    0.00208
AFIX  43
H44   2    0.350768    0.797648    0.365900    11.00000   -1.20000
AFIX   0
C45   1    0.486274    0.703573    0.443880    11.00000    0.01561    0.01587 =
         0.01838    0.00151    0.00563    0.00329
C46   1    0.484123    0.733274    0.507788    11.00000    0.01904    0.02157 =
         0.02044    0.00088    0.00885    0.00236
AFIX  43
H46   2    0.454107    0.687870    0.517994    11.00000   -1.20000
AFIX   0
C47   1    0.524936    0.827619    0.556424    11.00000    0.02319    0.02322 =
         0.01815   -0.00017    0.00583    0.00496
AFIX  43
H47   2    0.522524    0.846369    0.599287    11.00000   -1.20000
AFIX   0
C48   1    0.569155    0.894468    0.542618    11.00000    0.02201    0.01777 =
         0.02232   -0.00094    0.00190    0.00145
AFIX  43
H48   2    0.596897    0.959827    0.575559    11.00000   -1.20000
AFIX   0
C49   1    0.572458    0.864737    0.479905    11.00000    0.02030    0.01876 =
         0.02645    0.00376    0.00782   -0.00117
AFIX  43
H49   2    0.603085    0.909305    0.470497    11.00000   -1.20000
AFIX   0
C50   1    0.531718    0.771037    0.430936    11.00000    0.02003    0.01863 =
         0.01952    0.00279    0.00817    0.00135
AFIX  43
H50   2    0.534589    0.752383    0.388329    11.00000   -1.20000
AFIX   0
HKLF 4
 
REM  TS_02_087
REM R1 =  0.0383 for    8361 Fo > 4sig(Fo)  and  0.0471 for all    9943 data
REM    565 parameters refined using      0 restraints
 
END  
     
WGHT      0.0378      1.5718 

REM Instructions for potential hydrogen bonds
EQIV $1 -x, y-1/2, -z+1/2
HTAB C6 O1_$1
EQIV $2 -x+1, y+1/2, -z+1/2
HTAB C31 O6_$2

REM Highest difference peak  0.354,  deepest hole -0.208,  1-sigma level  0.039
Q1    1  -0.0282  0.9971  0.2489  11.00000  0.05    0.35
Q2    1   0.0891  0.8418  0.4820  11.00000  0.05    0.33
Q3    1   0.5223  0.4452  0.2732  11.00000  0.05    0.31
Q4    1  -0.1213  1.3597  0.2215  11.00000  0.05    0.29
Q5    1   0.4247  0.4770  0.3206  11.00000  0.05    0.28
Q6    1   0.4635  0.6556  0.4162  11.00000  0.05    0.26
Q7    1   0.5647  0.4479  0.2573  11.00000  0.05    0.25
Q8    1   0.3791  0.4173  0.2785  11.00000  0.05    0.25
Q9    1   0.4100  0.5964  0.3932  11.00000  0.05    0.25
Q10   1  -0.1132  1.0973  0.2698  11.00000  0.05    0.25
Q11   1  -0.0643  1.0068  0.1904  11.00000  0.05    0.24
Q12   1   0.0230  1.0345  0.2928  11.00000  0.05    0.23
Q13   1   0.0337  0.8224  0.4567  11.00000  0.05    0.23
Q14   1  -0.0129  0.9767  0.3658  11.00000  0.05    0.23
Q15   1   0.0487  0.9170  0.4308  11.00000  0.05    0.22
Q16   1   0.0729  1.2073  0.3084  11.00000  0.05    0.22
Q17   1   0.6179  0.3505  0.3809  11.00000  0.05    0.22
Q18   1   0.4748  0.3996  0.2790  11.00000  0.05    0.22
Q19   1  -0.0142  0.7283  0.4316  11.00000  0.05    0.22
Q20   1   0.3391  0.4776  0.4310  11.00000  0.05    0.22
;

loop_
_symmetry_equiv_pos_site_id
_space_group_symop_operation_xyz
1 +X,+Y,+Z
2 -X,1/2+Y,1/2-Z
3 -X,-Y,-Z
4 +X,1/2-Y,1/2+Z

loop_
_atom_site_label
_atom_site_type_symbol
_atom_site_fract_x
_atom_site_fract_y
_atom_site_fract_z
_atom_site_U_iso_or_equiv
_atom_site_adp_type
_atom_site_occupancy
_atom_site_site_symmetry_multiplicity
_atom_site_calc_flag
_atom_site_refinement_flags
O1 O 0.07823(4) 1.13596(10) 0.27695(5) 0.0272(2) Uani 1 4 d .
O2 O -0.00749(4) 0.92324(9) 0.33459(4) 0.02353(19) Uani 1 4 d .
O3 O -0.03270(4) 1.15384(9) 0.29529(4) 0.02175(18) Uani 1 4 d .
O4 O -0.11585(4) 1.15416(10) 0.18320(4) 0.02287(18) Uani 1 4 d .
O5 O -0.12018(4) 1.00863(12) 0.09950(5) 0.0352(2) Uani 1 4 d .
O6 O 0.42389(4) 0.30252(9) 0.20268(4) 0.02402(19) Uani 1 4 d .
O7 O 0.50646(4) 0.52667(9) 0.34396(4) 0.02049(18) Uani 1 4 d .
O8 O 0.53712(4) 0.29933(9) 0.33200(4) 0.01924(17) Uani 1 4 d .
O9 O 0.61401(4) 0.30085(9) 0.29425(4) 0.02256(18) Uani 1 4 d .
O10 O 0.60145(4) 0.42242(10) 0.19977(5) 0.0298(2) Uani 1 4 d .
N1 N 0.05983(5) 1.05606(11) 0.31327(5) 0.0216(2) Uani 1 4 d .
N2 N 0.44174(4) 0.38257(10) 0.25787(5) 0.0187(2) Uani 1 4 d .
C1 C -0.00695(5) 1.02649(13) 0.28703(6) 0.0207(2) Uani 1 4 d .
C2 C 0.09245(5) 0.99092(13) 0.37332(6) 0.0205(2) Uani 1 4 d .
C3 C 0.05039(5) 0.91386(13) 0.39215(6) 0.0203(2) Uani 1 4 d .
C4 C -0.09815(5) 1.15738(14) 0.25852(6) 0.0230(2) Uani 1 4 d .
C5 C -0.09404(6) 1.04374(14) 0.16022(6) 0.0234(2) Uani 1 4 d .
C6 C -0.03573(6) 0.97292(14) 0.21145(6) 0.0243(3) Uani 1 4 d .
C7 C -0.12929(6) 1.03410(15) 0.27594(7) 0.0280(3) Uani 1 4 d .
C8 C -0.11754(6) 1.29925(15) 0.27435(7) 0.0294(3) Uani 1 4 d .
C9 C 0.16056(5) 1.00115(13) 0.40860(6) 0.0227(2) Uani 1 4 d .
C10 C 0.18429(6) 1.13972(14) 0.44991(7) 0.0254(3) Uani 1 4 d .
C11 C 0.25256(6) 1.13343(15) 0.49916(7) 0.0311(3) Uani 1 4 d .
C12 C 0.27397(7) 1.25726(18) 0.55054(8) 0.0410(4) Uani 1 4 d .
C13 C 0.05753(5) 0.84314(12) 0.45071(6) 0.0202(2) Uani 1 4 d .
C14 C 0.11837(5) 0.83784(13) 0.51453(6) 0.0208(2) Uani 1 4 d .
C15 C 0.14286(6) 0.95625(14) 0.55682(6) 0.0230(2) Uani 1 4 d .
C16 C 0.19895(6) 0.94774(15) 0.61659(7) 0.0277(3) Uani 1 4 d .
C17 C 0.23020(6) 0.82033(16) 0.63568(7) 0.0310(3) Uani 1 4 d .
C18 C 0.20545(7) 0.70127(16) 0.59475(7) 0.0356(3) Uani 1 4 d .
C19 C 0.14990(6) 0.70961(15) 0.53444(7) 0.0311(3) Uani 1 4 d .
C20 C 0.00546(6) 0.77256(12) 0.45669(6) 0.0211(2) Uani 1 4 d .
C21 C 0.00296(6) 0.77620(14) 0.52168(7) 0.0255(3) Uani 1 4 d .
C22 C -0.04525(6) 0.71464(15) 0.52961(7) 0.0292(3) Uani 1 4 d .
C23 C -0.09202(6) 0.64778(14) 0.47294(8) 0.0305(3) Uani 1 4 d .
C24 C -0.08965(6) 0.64108(14) 0.40862(7) 0.0304(3) Uani 1 4 d .
C25 C -0.04156(6) 0.70278(13) 0.40012(7) 0.0258(3) Uani 1 4 d .
C26 C 0.50741(5) 0.42281(12) 0.29661(6) 0.0189(2) Uani 1 4 d .
C27 C 0.40901(5) 0.43837(12) 0.28706(6) 0.0180(2) Uani 1 4 d .
C28 C 0.44929(5) 0.52746(12) 0.34497(6) 0.0176(2) Uani 1 4 d .
C29 C 0.60186(5) 0.29841(13) 0.35560(6) 0.0207(2) Uani 1 4 d .
C30 C 0.58506(5) 0.40098(13) 0.24466(6) 0.0205(2) Uani 1 4 d .
C31 C 0.53273(5) 0.48109(13) 0.24772(6) 0.0213(2) Uani 1 4 d .
C32 C 0.63426(6) 0.42180(14) 0.40357(7) 0.0271(3) Uani 1 4 d .
C33 C 0.62418(6) 0.15666(14) 0.39036(7) 0.0279(3) Uani 1 4 d .
C34 C 0.34204(5) 0.40729(13) 0.25613(6) 0.0200(2) Uani 1 4 d .
C35 C 0.32878(5) 0.25767(13) 0.27472(7) 0.0243(3) Uani 1 4 d .
C36 C 0.26092(6) 0.23040(15) 0.25118(7) 0.0302(3) Uani 1 4 d .
C37 C 0.24923(7) 0.08830(18) 0.27748(9) 0.0437(4) Uani 1 4 d .
C38 C 0.43993(5) 0.60660(12) 0.39245(6) 0.0171(2) Uani 1 4 d .
C39 C 0.38006(5) 0.59429(13) 0.39602(6) 0.0180(2) Uani 1 4 d .
C40 C 0.36424(5) 0.46743(13) 0.41742(6) 0.0218(2) Uani 1 4 d .
C41 C 0.30831(6) 0.45438(15) 0.42012(7) 0.0273(3) Uani 1 4 d .
C42 C 0.26878(6) 0.56879(16) 0.40367(7) 0.0292(3) Uani 1 4 d .
C43 C 0.28498(6) 0.69668(16) 0.38396(7) 0.0292(3) Uani 1 4 d .
C44 C 0.34017(5) 0.70992(14) 0.37979(7) 0.0236(2) Uani 1 4 d .
C45 C 0.48627(5) 0.70357(12) 0.44388(6) 0.0173(2) Uani 1 4 d .
C46 C 0.48412(5) 0.73327(13) 0.50779(6) 0.0203(2) Uani 1 4 d .
C47 C 0.52494(6) 0.82762(13) 0.55642(6) 0.0227(2) Uani 1 4 d .
C48 C 0.56916(6) 0.89447(13) 0.54262(6) 0.0236(2) Uani 1 4 d .
C49 C 0.57246(6) 0.86474(13) 0.47991(7) 0.0228(2) Uani 1 4 d .
C50 C 0.53172(5) 0.77104(12) 0.43094(6) 0.0196(2) Uani 1 4 d .
H6A H -0.00504 0.9828 0.19288 0.0291 Uiso 1 4 calc R
H6B H -0.04414 0.87027 0.21226 0.0291 Uiso 1 4 calc R
H7A H -0.11908 0.94531 0.2594 0.0336 Uiso 1 4 calc R
H7B H -0.17381 1.04813 0.25254 0.0336 Uiso 1 4 calc R
H7C H -0.11507 1.02929 0.32713 0.0336 Uiso 1 4 calc R
H8A H -0.09771 1.37501 0.26015 0.0353 Uiso 1 4 calc R
H8B H -0.10538 1.30652 0.32508 0.0353 Uiso 1 4 calc R
H8C H -0.16217 1.3087 0.24814 0.0353 Uiso 1 4 calc R
H9A H 0.17584 0.99373 0.37241 0.0272 Uiso 1 4 calc R
H9B H 0.17742 0.91999 0.44136 0.0272 Uiso 1 4 calc R
H10A H 0.17629 1.21903 0.41622 0.0305 Uiso 1 4 calc R
H10B H 0.16155 1.15913 0.47791 0.0305 Uiso 1 4 calc R
H11A H 0.26177 1.04346 0.52614 0.0373 Uiso 1 4 calc R
H11B H 0.27571 1.13349 0.47068 0.0373 Uiso 1 4 calc R
H12A H 0.26394 1.34674 0.52415 0.0492 Uiso 1 4 calc R
H12B H 0.31842 1.25105 0.57943 0.0492 Uiso 1 4 calc R
H12C H 0.25335 1.25383 0.58118 0.0492 Uiso 1 4 calc R
H15 H 0.12118 1.04371 0.54489 0.0276 Uiso 1 4 calc R
H16 H 0.21587 1.03006 0.64446 0.0333 Uiso 1 4 calc R
H17 H 0.2684 0.81469 0.67663 0.0372 Uiso 1 4 calc R
H18 H 0.22653 0.61317 0.6079 0.0427 Uiso 1 4 calc R
H19 H 0.13329 0.62715 0.50657 0.0373 Uiso 1 4 calc R
H21 H 0.03488 0.82165 0.5609 0.0306 Uiso 1 4 calc R
H22 H -0.04626 0.71825 0.574 0.0350 Uiso 1 4 calc R
H23 H -0.1255 0.6068 0.47806 0.0366 Uiso 1 4 calc R
H24 H -0.12132 0.59369 0.36995 0.0364 Uiso 1 4 calc R
H25 H -0.04056 0.69762 0.35576 0.0309 Uiso 1 4 calc R
H31A H 0.49874 0.48505 0.19937 0.0256 Uiso 1 4 calc R
H31B H 0.54641 0.57987 0.26226 0.0256 Uiso 1 4 calc R
H32A H 0.62087 0.51091 0.37719 0.0325 Uiso 1 4 calc R
H32B H 0.67867 0.41125 0.42095 0.0325 Uiso 1 4 calc R
H32C H 0.62423 0.42315 0.44364 0.0325 Uiso 1 4 calc R
H33A H 0.60296 0.08067 0.35664 0.0334 Uiso 1 4 calc R
H33B H 0.61569 0.14806 0.43139 0.0334 Uiso 1 4 calc R
H33C H 0.66844 0.14891 0.40569 0.0334 Uiso 1 4 calc R
H34A H 0.32407 0.41681 0.20416 0.0240 Uiso 1 4 calc R
H34B H 0.322 0.47804 0.2737 0.0240 Uiso 1 4 calc R
H35A H 0.34454 0.1869 0.25219 0.0292 Uiso 1 4 calc R
H35B H 0.35113 0.24426 0.32646 0.0292 Uiso 1 4 calc R
H36A H 0.23919 0.23217 0.19897 0.0362 Uiso 1 4 calc R
H36B H 0.24394 0.3075 0.26909 0.0362 Uiso 1 4 calc R
H37A H 0.27122 0.08534 0.32912 0.0525 Uiso 1 4 calc R
H37B H 0.26377 0.0112 0.25763 0.0525 Uiso 1 4 calc R
H37C H 0.20517 0.07698 0.26262 0.0525 Uiso 1 4 calc R
H40 H 0.39175 0.38926 0.43027 0.0261 Uiso 1 4 calc R
H41 H 0.29727 0.36644 0.43332 0.0328 Uiso 1 4 calc R
H42 H 0.23076 0.55993 0.40586 0.0351 Uiso 1 4 calc R
H43 H 0.25813 0.77582 0.37322 0.0350 Uiso 1 4 calc R
H44 H 0.35077 0.79765 0.3659 0.0283 Uiso 1 4 calc R
H46 H 0.45411 0.68787 0.51799 0.0244 Uiso 1 4 calc R
H47 H 0.52252 0.84637 0.59929 0.0273 Uiso 1 4 calc R
H48 H 0.5969 0.95983 0.57556 0.0283 Uiso 1 4 calc R
H49 H 0.60309 0.9093 0.4705 0.0273 Uiso 1 4 calc R
H50 H 0.53459 0.75238 0.38833 0.0235 Uiso 1 4 calc R

loop_
_atom_site_aniso_label
_atom_site_aniso_U_11
_atom_site_aniso_U_22
_atom_site_aniso_U_33
_atom_site_aniso_U_12
_atom_site_aniso_U_13
_atom_site_aniso_U_23
O1 0.0259(5) 0.0308(5) 0.0262(5) -0.0012(4) 0.0127(4) 0.0089(4)
O2 0.0186(4) 0.0266(5) 0.0199(4) -0.0037(4) 0.0037(3) 0.0057(4)
O3 0.0196(4) 0.0234(4) 0.0203(4) -0.0006(3) 0.0071(3) -0.0011(3)
O4 0.0212(4) 0.0288(5) 0.0169(4) 0.0037(4) 0.0069(3) 0.0022(3)
O5 0.0323(5) 0.0507(6) 0.0175(4) 0.0072(5) 0.0064(4) -0.0029(4)
O6 0.0241(4) 0.0258(5) 0.0199(4) -0.0010(4) 0.0078(4) -0.0072(4)
O7 0.0165(4) 0.0225(4) 0.0246(4) -0.0025(3) 0.0110(3) -0.0070(3)
O8 0.0163(4) 0.0198(4) 0.0211(4) 0.0003(3) 0.0078(3) 0.0020(3)
O9 0.0216(4) 0.0246(4) 0.0245(4) 0.0041(3) 0.0130(4) 0.0016(4)
O10 0.0361(5) 0.0330(5) 0.0298(5) 0.0008(4) 0.0232(4) 0.0001(4)
N1 0.0196(5) 0.0241(5) 0.0207(5) -0.0014(4) 0.0085(4) 0.0024(4)
N2 0.0178(5) 0.0191(5) 0.0179(5) -0.0002(4) 0.0069(4) -0.0017(4)
C1 0.0194(6) 0.0211(6) 0.0203(6) 0.0004(5) 0.0075(5) 0.0037(5)
C2 0.0198(6) 0.0211(6) 0.0186(5) -0.0001(5) 0.0067(5) 0.0004(5)
C3 0.0177(5) 0.0202(6) 0.0188(5) -0.0007(5) 0.0043(5) -0.0009(5)
C4 0.0188(6) 0.0316(7) 0.0177(6) 0.0001(5) 0.0071(5) -0.0001(5)
C5 0.0220(6) 0.0293(7) 0.0187(6) -0.0007(5) 0.0089(5) 0.0016(5)
C6 0.0234(6) 0.0258(6) 0.0204(6) 0.0030(5) 0.0068(5) -0.0001(5)
C7 0.0216(6) 0.0386(8) 0.0239(6) -0.0030(6) 0.0102(5) 0.0011(6)
C8 0.0252(6) 0.0329(7) 0.0295(7) 0.0036(5) 0.0116(6) -0.0027(6)
C9 0.0179(6) 0.0260(6) 0.0229(6) 0.0010(5) 0.0078(5) 0.0031(5)
C10 0.0210(6) 0.0249(6) 0.0277(6) -0.0018(5) 0.0084(5) 0.0037(5)
C11 0.0220(6) 0.0331(7) 0.0319(7) -0.0061(5) 0.0063(6) 0.0047(6)
C12 0.0381(8) 0.0457(9) 0.0314(7) -0.0165(7) 0.0083(7) -0.0008(7)
C13 0.0217(6) 0.0175(6) 0.0191(6) -0.0007(5) 0.0070(5) -0.0013(5)
C14 0.0217(6) 0.0231(6) 0.0174(5) -0.0013(5) 0.0086(5) 0.0012(5)
C15 0.0230(6) 0.0245(6) 0.0218(6) -0.0014(5) 0.0102(5) -0.0017(5)
C16 0.0240(6) 0.0351(7) 0.0230(6) -0.0073(5) 0.0095(5) -0.0063(5)
C17 0.0202(6) 0.0474(9) 0.0214(6) 0.0007(6) 0.0056(5) 0.0026(6)
C18 0.0338(7) 0.0348(8) 0.0307(7) 0.0108(6) 0.0075(6) 0.0062(6)
C19 0.0352(7) 0.0242(7) 0.0262(7) 0.0033(6) 0.0066(6) -0.0008(5)
C20 0.0236(6) 0.0166(6) 0.0215(6) -0.0005(5) 0.0085(5) 0.0021(5)
C21 0.0259(6) 0.0267(6) 0.0211(6) -0.0010(5) 0.0078(5) 0.0022(5)
C22 0.0337(7) 0.0303(7) 0.0270(6) -0.0004(6) 0.0166(6) 0.0043(6)
C23 0.0313(7) 0.0240(7) 0.0392(8) -0.0043(6) 0.0184(6) 0.0040(6)
C24 0.0306(7) 0.0246(7) 0.0314(7) -0.0097(5) 0.0097(6) -0.0036(5)
C25 0.0312(7) 0.0220(6) 0.0237(6) -0.0050(5) 0.0117(5) -0.0015(5)
C26 0.0188(6) 0.0181(5) 0.0194(5) 0.0006(4) 0.0082(5) -0.0017(4)
C27 0.0179(5) 0.0176(5) 0.0175(5) 0.0013(4) 0.0069(5) 0.0013(4)
C28 0.0138(5) 0.0188(6) 0.0196(5) 0.0007(4) 0.0070(4) 0.0019(4)
C29 0.0162(5) 0.0249(6) 0.0205(6) 0.0001(5) 0.0077(5) 0.0007(5)
C30 0.0211(6) 0.0186(6) 0.0220(6) -0.0027(5) 0.0098(5) -0.0035(5)
C31 0.0215(6) 0.0206(6) 0.0234(6) 0.0023(5) 0.0114(5) 0.0017(5)
C32 0.0222(6) 0.0308(7) 0.0255(6) -0.0048(5) 0.0081(5) -0.0045(5)
C33 0.0223(6) 0.0276(7) 0.0304(7) 0.0035(5) 0.0087(5) 0.0064(5)
C34 0.0150(5) 0.0227(6) 0.0193(5) 0.0004(4) 0.0048(5) -0.0008(5)
C35 0.0203(6) 0.0228(6) 0.0264(6) -0.0014(5) 0.0073(5) 0.0006(5)
C36 0.0212(6) 0.0348(7) 0.0298(7) -0.0057(5) 0.0070(5) 0.0047(6)
C37 0.0338(8) 0.0445(9) 0.0453(9) -0.0134(7) 0.0107(7) 0.0097(7)
C38 0.0156(5) 0.0173(5) 0.0172(5) 0.0015(4) 0.0062(4) 0.0029(4)
C39 0.0160(5) 0.0218(6) 0.0152(5) -0.0014(4) 0.0060(4) -0.0016(4)
C40 0.0208(6) 0.0241(6) 0.0196(6) -0.0002(5) 0.0081(5) 0.0017(5)
C41 0.0252(6) 0.0344(7) 0.0231(6) -0.0077(5) 0.0114(5) 0.0021(5)
C42 0.0163(6) 0.0477(8) 0.0238(6) -0.0037(6) 0.0089(5) -0.0008(6)
C43 0.0198(6) 0.0376(8) 0.0303(7) 0.0070(5) 0.0112(5) 0.0019(6)
C44 0.0208(6) 0.0244(6) 0.0263(6) 0.0021(5) 0.0112(5) 0.0017(5)
C45 0.0156(5) 0.0159(5) 0.0184(5) 0.0033(4) 0.0056(4) 0.0015(4)
C46 0.0190(6) 0.0216(6) 0.0204(6) 0.0024(5) 0.0089(5) 0.0009(5)
C47 0.0232(6) 0.0232(6) 0.0181(6) 0.0050(5) 0.0058(5) -0.0002(5)
C48 0.0220(6) 0.0178(6) 0.0223(6) 0.0014(5) 0.0019(5) -0.0009(5)
C49 0.0203(6) 0.0188(6) 0.0265(6) -0.0012(5) 0.0078(5) 0.0038(5)
C50 0.0200(6) 0.0186(6) 0.0195(5) 0.0014(5) 0.0082(5) 0.0028(5)

loop_
_atom_type_symbol
_atom_type_description
_atom_type_scat_dispersion_real
_atom_type_scat_dispersion_imag
_atom_type_scat_source
C C 0.0033 0.0016
;
International Tables for Crystallography
(Vol. C, Tables 4.2.6.8 and 6.1.1.4)
;
H H 0.0000 0.0000
;
International Tables for Crystallography
(Vol. C, Table 6.1.1.4)
;
N N 0.0061 0.0033
;
International Tables for Crystallography
(Vol. C, Tables 4.2.6.8 and 6.1.1.4)
;
O O 0.0106 0.0060
;
International Tables for Crystallography
(Vol. C, Tables 4.2.6.8 and 6.1.1.4)
;

loop_
_geom_angle_atom_site_label_1
_geom_angle_atom_site_label_2
_geom_angle_atom_site_label_3
_geom_angle
_geom_angle_publ_flag
C1 O2 C3 109.98(9) yes
C1 O3 C4 113.86(9) yes
C4 O4 C5 115.89(9) yes
C26 O7 C28 110.13(9) yes
C26 O8 C29 114.90(10) yes
C29 O9 C30 117.43(10) yes
O1 N1 C1 119.76(9) yes
O1 N1 C2 128.90(11) yes
C1 N1 C2 111.34(11) yes
O6 N2 C26 119.70(11) yes
O6 N2 C27 128.78(9) yes
C26 N2 C27 111.52(9) yes
O2 C1 O3 110.96(12) yes
O2 C1 N1 102.58(8) yes
O2 C1 C6 112.15(10) yes
O3 C1 N1 105.52(9) yes
O3 C1 C6 113.14(9) yes
N1 C1 C6 111.80(12) yes
N1 C2 C3 107.59(10) yes
N1 C2 C9 121.03(13) yes
C3 C2 C9 131.36(10) yes
O2 C3 C2 106.95(10) yes
O2 C3 C13 120.05(12) yes
C2 C3 C13 132.99(9) yes
O3 C4 O4 108.21(11) yes
O3 C4 C7 113.94(10) yes
O3 C4 C8 106.48(9) yes
O4 C4 C7 108.20(9) yes
O4 C4 C8 107.01(10) yes
C7 C4 C8 112.72(13) yes
O4 C5 O5 119.37(11) yes
O4 C5 C6 118.50(10) yes
O5 C5 C6 122.07(13) yes
C1 C6 C5 117.21(12) yes
C2 C9 C10 113.25(11) yes
C9 C10 C11 112.19(11) yes
C10 C11 C12 112.55(12) yes
C3 C13 C14 121.15(12) yes
C3 C13 C20 122.16(9) yes
C14 C13 C20 116.64(11) yes
C13 C14 C15 121.60(11) yes
C13 C14 C19 119.56(10) yes
C15 C14 C19 118.75(9) yes
C14 C15 C16 120.44(12) yes
C15 C16 C17 120.42(12) yes
C16 C17 C18 119.46(11) yes
C17 C18 C19 120.37(13) yes
C14 C19 C18 120.53(12) yes
C13 C20 C21 118.80(10) yes
C13 C20 C25 122.87(13) yes
C21 C20 C25 118.33(14) yes
C20 C21 C22 121.05(11) yes
C21 C22 C23 120.10(15) yes
C22 C23 C24 119.53(15) yes
C23 C24 C25 120.77(11) yes
C20 C25 C24 120.20(14) yes
O7 C26 O8 111.44(9) yes
O7 C26 N2 102.50(10) yes
O7 C26 C31 111.82(10) yes
O8 C26 N2 104.90(9) yes
O8 C26 C31 113.24(11) yes
N2 C26 C31 112.23(9) yes
N2 C27 C28 107.73(10) yes
N2 C27 C34 119.18(10) yes
C28 C27 C34 133.03(13) yes
O7 C28 C27 106.76(11) yes
O7 C28 C38 120.73(9) yes
C27 C28 C38 132.45(12) yes
O8 C29 O9 108.56(8) yes
O8 C29 C32 113.33(11) yes
O8 C29 C33 106.25(11) yes
O9 C29 C32 109.52(11) yes
O9 C29 C33 106.12(11) yes
C32 C29 C33 112.72(9) yes
O9 C30 O10 119.30(12) yes
O9 C30 C31 118.41(12) yes
O10 C30 C31 122.29(11) yes
C26 C31 C30 116.95(10) yes
C27 C34 C35 112.38(9) yes
C34 C35 C36 113.10(10) yes
C35 C36 C37 112.36(11) yes
C28 C38 C39 118.97(10) yes
C28 C38 C45 124.17(12) yes
C39 C38 C45 116.84(12) yes
C38 C39 C40 119.93(11) yes
C38 C39 C44 120.88(12) yes
C40 C39 C44 119.17(13) yes
C39 C40 C41 120.37(11) yes
C40 C41 C42 120.30(14) yes
C41 C42 C43 119.58(15) yes
C42 C43 C44 120.53(13) yes
C39 C44 C43 120.02(13) yes
C38 C45 C46 119.18(12) yes
C38 C45 C50 123.00(12) yes
C46 C45 C50 117.80(10) yes
C45 C46 C47 121.37(13) yes
C46 C47 C48 120.18(13) yes
C47 C48 C49 119.18(11) yes
C48 C49 C50 121.00(14) yes
C45 C50 C49 120.46(13) yes
C1 C6 H6A 107.990 no
C1 C6 H6B 107.989 no
C5 C6 H6A 108.001 no
C5 C6 H6B 107.997 no
H6A C6 H6B 107.257 no
C4 C7 H7A 109.477 no
C4 C7 H7B 109.468 no
C4 C7 H7C 109.466 no
H7A C7 H7B 109.474 no
H7A C7 H7C 109.460 no
H7B C7 H7C 109.482 no
C4 C8 H8A 109.469 no
C4 C8 H8B 109.469 no
C4 C8 H8C 109.471 no
H8A C8 H8B 109.475 no
H8A C8 H8C 109.471 no
H8B C8 H8C 109.471 no
C2 C9 H9A 108.932 no
C2 C9 H9B 108.927 no
C10 C9 H9A 108.925 no
C10 C9 H9B 108.923 no
H9A C9 H9B 107.741 no
C9 C10 H10A 109.169 no
C9 C10 H10B 109.169 no
C11 C10 H10A 109.173 no
C11 C10 H10B 109.169 no
H10A C10 H10B 107.871 no
C10 C11 H11A 109.095 no
C10 C11 H11B 109.088 no
C12 C11 H11A 109.088 no
C12 C11 H11B 109.079 no
H11A C11 H11B 107.829 no
C11 C12 H12A 109.476 no
C11 C12 H12B 109.472 no
C11 C12 H12C 109.465 no
H12A C12 H12B 109.480 no
H12A C12 H12C 109.466 no
H12B C12 H12C 109.467 no
C14 C15 H15 119.781 no
C16 C15 H15 119.775 no
C15 C16 H16 119.791 no
C17 C16 H16 119.785 no
C16 C17 H17 120.269 no
C18 C17 H17 120.272 no
C17 C18 H18 119.816 no
C19 C18 H18 119.817 no
C14 C19 H19 119.735 no
C18 C19 H19 119.738 no
C20 C21 H21 119.472 no
C22 C21 H21 119.475 no
C21 C22 H22 119.949 no
C23 C22 H22 119.955 no
C22 C23 H23 120.236 no
C24 C23 H23 120.230 no
C23 C24 H24 119.609 no
C25 C24 H24 119.619 no
C20 C25 H25 119.897 no
C24 C25 H25 119.902 no
C26 C31 H31A 108.075 no
C26 C31 H31B 108.059 no
C30 C31 H31A 108.044 no
C30 C31 H31B 108.055 no
H31A C31 H31B 107.277 no
C29 C32 H32A 109.480 no
C29 C32 H32B 109.475 no
C29 C32 H32C 109.483 no
H32A C32 H32B 109.465 no
H32A C32 H32C 109.465 no
H32B C32 H32C 109.459 no
C29 C33 H33A 109.470 no
C29 C33 H33B 109.477 no
C29 C33 H33C 109.470 no
H33A C33 H33B 109.475 no
H33A C33 H33C 109.471 no
H33B C33 H33C 109.464 no
C27 C34 H34A 109.135 no
C27 C34 H34B 109.123 no
C35 C34 H34A 109.124 no
C35 C34 H34B 109.116 no
H34A C34 H34B 107.853 no
C34 C35 H35A 108.952 no
C34 C35 H35B 108.964 no
C36 C35 H35A 108.963 no
C36 C35 H35B 108.954 no
H35A C35 H35B 107.772 no
C35 C36 H36A 109.126 no
C35 C36 H36B 109.134 no
C37 C36 H36A 109.125 no
C37 C36 H36B 109.134 no
H36A C36 H36B 107.861 no
C36 C37 H37A 109.467 no
C36 C37 H37B 109.484 no
C36 C37 H37C 109.467 no
H37A C37 H37B 109.470 no
H37A C37 H37C 109.462 no
H37B C37 H37C 109.478 no
C39 C40 H40 119.813 no
C41 C40 H40 119.821 no
C40 C41 H41 119.849 no
C42 C41 H41 119.852 no
C41 C42 H42 120.209 no
C43 C42 H42 120.209 no
C42 C43 H43 119.741 no
C44 C43 H43 119.727 no
C39 C44 H44 119.987 no
C43 C44 H44 119.998 no
C45 C46 H46 119.303 no
C47 C46 H46 119.325 no
C46 C47 H47 119.897 no
C48 C47 H47 119.922 no
C47 C48 H48 120.410 no
C49 C48 H48 120.408 no
C48 C49 H49 119.506 no
C50 C49 H49 119.498 no
C45 C50 H50 119.765 no
C49 C50 H50 119.774 no

loop_
_geom_bond_atom_site_label_1
_geom_bond_atom_site_label_2
_geom_bond_distance
_geom_bond_publ_flag
O1 N1 1.2887(17) yes
O2 C1 1.4029(16) yes
O2 C3 1.3970(12) yes
O3 C1 1.3996(16) yes
O3 C4 1.4295(14) yes
O4 C4 1.4535(15) yes
O4 C5 1.3519(18) yes
O5 C5 1.1987(15) yes
O6 N2 1.2917(13) yes
O7 C26 1.4070(16) yes
O7 C28 1.4006(17) yes
O8 C26 1.3983(13) yes
O8 C29 1.4259(15) yes
O9 C29 1.4523(18) yes
O9 C30 1.3525(14) yes
O10 C30 1.1982(19) yes
N1 C1 1.4920(16) yes
N1 C2 1.3129(14) yes
N2 C26 1.4855(14) yes
N2 C27 1.3141(19) yes
C1 C6 1.5181(16) yes
C2 C3 1.447(2) yes
C2 C9 1.4885(15) yes
C3 C13 1.3473(18) yes
C4 C7 1.518(2) yes
C4 C8 1.503(2) yes
C5 C6 1.5059(16) yes
C9 C10 1.5336(17) yes
C10 C11 1.5208(17) yes
C11 C12 1.520(2) yes
C13 C14 1.4975(13) yes
C13 C20 1.485(2) yes
C14 C15 1.3876(17) yes
C14 C19 1.3921(18) yes
C15 C16 1.3913(15) yes
C16 C17 1.382(2) yes
C17 C18 1.381(2) yes
C18 C19 1.3892(16) yes
C20 C21 1.402(2) yes
C20 C25 1.3990(15) yes
C21 C22 1.384(2) yes
C22 C23 1.3847(17) yes
C23 C24 1.387(2) yes
C24 C25 1.388(2) yes
C26 C31 1.521(2) yes
C27 C28 1.4487(14) yes
C27 C34 1.4911(16) yes
C28 C38 1.3481(19) yes
C29 C32 1.5137(17) yes
C29 C33 1.5044(17) yes
C30 C31 1.5059(19) yes
C34 C35 1.5352(18) yes
C35 C36 1.5202(18) yes
C36 C37 1.524(2) yes
C38 C39 1.4962(19) yes
C38 C45 1.4833(14) yes
C39 C40 1.3910(18) yes
C39 C44 1.3966(17) yes
C40 C41 1.393(2) yes
C41 C42 1.382(2) yes
C42 C43 1.388(2) yes
C43 C44 1.390(2) yes
C45 C46 1.403(2) yes
C45 C50 1.4035(19) yes
C46 C47 1.3882(15) yes
C47 C48 1.385(2) yes
C48 C49 1.391(2) yes
C49 C50 1.3866(15) yes
C6 H6A 0.990 no
C6 H6B 0.990 no
C7 H7A 0.980 no
C7 H7B 0.980 no
C7 H7C 0.980 no
C8 H8A 0.980 no
C8 H8B 0.980 no
C8 H8C 0.980 no
C9 H9A 0.990 no
C9 H9B 0.990 no
C10 H10A 0.990 no
C10 H10B 0.990 no
C11 H11A 0.990 no
C11 H11B 0.990 no
C12 H12A 0.980 no
C12 H12B 0.980 no
C12 H12C 0.980 no
C15 H15 0.950 no
C16 H16 0.950 no
C17 H17 0.950 no
C18 H18 0.950 no
C19 H19 0.950 no
C21 H21 0.950 no
C22 H22 0.950 no
C23 H23 0.950 no
C24 H24 0.950 no
C25 H25 0.950 no
C31 H31A 0.990 no
C31 H31B 0.990 no
C32 H32A 0.980 no
C32 H32B 0.980 no
C32 H32C 0.980 no
C33 H33A 0.980 no
C33 H33B 0.980 no
C33 H33C 0.980 no
C34 H34A 0.990 no
C34 H34B 0.990 no
C35 H35A 0.990 no
C35 H35B 0.990 no
C36 H36A 0.990 no
C36 H36B 0.990 no
C37 H37A 0.980 no
C37 H37B 0.980 no
C37 H37C 0.980 no
C40 H40 0.950 no
C41 H41 0.950 no
C42 H42 0.950 no
C43 H43 0.950 no
C44 H44 0.950 no
C46 H46 0.950 no
C47 H47 0.950 no
C48 H48 0.950 no
C49 H49 0.950 no
C50 H50 0.950 no

loop_
_geom_contact_atom_site_label_1
_geom_contact_atom_site_label_2
_geom_contact_distance
_geom_contact_publ_flag
_geom_contact_site_symmetry_2
O1 O2 3.4788(15) no .
O1 O3 2.8968(16) no .
O1 C3 3.4966(18) no .
O1 C6 2.9255(16) no .
O1 C9 2.9024(13) no .
O1 C10 3.4143(14) no .
O2 C4 3.0280(14) no .
O2 C5 3.5245(13) no .
O2 C7 2.8551(16) no .
O2 C20 2.8376(16) no .
O2 C25 2.8170(18) no .
O3 C2 3.1453(14) no .
O3 C3 3.1171(13) no .
O3 C5 2.7702(14) no .
O4 C1 2.8505(13) no .
O5 C4 3.4567(17) no .
O6 O7 3.4770(11) no .
O6 O8 2.8954(10) no .
O6 C28 3.5024(15) no .
O6 C31 2.9176(15) no .
O6 C34 2.8656(18) no .
O6 C35 3.3132(19) no .
O7 C29 3.0926(16) no .
O7 C32 2.9593(16) no .
O7 C45 2.8979(17) no .
O7 C50 2.8378(14) no .
O8 C27 3.1157(15) no .
O8 C28 3.1270(16) no .
O8 C30 2.7558(18) no .
O9 C26 2.8573(17) no .
O10 C29 3.4904(18) no .
N1 C10 3.2211(14) no .
N1 C13 3.5507(17) no .
N2 C29 3.5967(13) no .
N2 C35 3.1516(18) no .
N2 C38 3.5576(17) no .
C1 C7 2.881(2) no .
C1 C13 3.5494(16) no .
C2 C6 3.4637(14) no .
C2 C14 3.1169(18) no .
C2 C15 3.5262(17) no .
C3 C6 3.4913(15) no .
C3 C15 3.2233(15) no .
C3 C19 3.4856(16) no .
C3 C25 3.053(2) no .
C4 C6 2.767(2) no .
C5 C7 2.930(2) no .
C6 C7 3.182(2) no .
C9 C13 3.357(2) no .
C9 C14 3.236(2) no .
C9 C15 3.373(2) no .
C10 C15 3.336(2) no .
C14 C17 2.7943(14) no .
C14 C21 2.936(2) no .
C15 C18 2.765(2) no .
C15 C20 3.5176(17) no .
C15 C21 3.574(2) no .
C16 C19 2.7626(19) no .
C19 C20 3.2064(18) no .
C19 C21 3.520(2) no .
C20 C23 2.801(2) no .
C21 C24 2.7626(16) no .
C22 C25 2.780(2) no .
C26 C32 2.9066(15) no .
C26 C38 3.570(2) no .
C27 C31 3.484(2) no .
C27 C39 3.065(2) no .
C27 C40 3.393(2) no .
C28 C31 3.498(2) no .
C28 C40 3.124(2) no .
C28 C44 3.504(2) no .
C28 C50 3.0587(15) no .
C29 C31 2.7545(15) no .
C30 C32 3.0309(18) no .
C31 C32 3.1699(15) no .
C34 C38 3.3782(15) no .
C34 C39 3.2053(17) no .
C34 C40 3.2559(18) no .
C35 C40 3.3818(18) no .
C39 C42 2.793(2) no .
C39 C46 2.8983(14) no .
C40 C43 2.7698(19) no .
C40 C45 3.5500(17) no .
C41 C44 2.776(2) no .
C44 C45 3.1944(16) no .
C44 C46 3.3513(14) no .
C45 C48 2.8148(15) no .
C46 C49 2.761(2) no .
C47 C50 2.781(2) no .
O1 O2 3.4990(12) no 2_555
O1 C6 3.3804(17) no 2_555
O1 C25 3.4982(18) no 2_555
O2 O1 3.4990(12) no 2_545
O3 C6 3.4691(17) no 2_555
O3 C22 3.5501(15) no 3_576
O4 C2 3.5235(16) no 2_555
O4 C42 3.4357(15) no 2_555
O5 C19 3.2101(18) no 2_555
O5 C22 3.510(2) no 4_564
O5 C23 3.379(2) no 4_564
O6 O7 3.4750(14) no 2_645
O6 C31 3.2245(15) no 2_645
O6 C50 3.4548(18) no 2_645
O7 O6 3.4750(14) no 2_655
O8 C31 3.4889(14) no 2_645
O8 C47 3.5256(19) no 3_666
O9 C17 3.5896(16) no 3_666
O10 C35 3.5116(15) no 2_655
O10 C38 3.4527(15) no 2_645
O10 C44 3.3121(19) no 2_645
O10 C45 3.5036(14) no 2_645
O10 C48 3.5085(16) no 4_564
O10 C50 3.4964(12) no 2_645
C2 O4 3.5235(16) no 2_545
C6 O1 3.3804(17) no 2_545
C6 O3 3.4691(17) no 2_545
C7 C16 3.388(2) no 3_576
C16 C7 3.388(2) no 3_576
C17 O9 3.5896(16) no 3_666
C19 O5 3.2101(18) no 2_545
C22 O3 3.5501(15) no 3_576
C22 O5 3.510(2) no 4_565
C23 O5 3.379(2) no 4_565
C25 O1 3.4982(18) no 2_545
C31 O6 3.2245(15) no 2_655
C31 O8 3.4889(14) no 2_655
C32 C41 3.5470(19) no 3_666
C35 O10 3.5116(15) no 2_645
C38 O10 3.4527(15) no 2_655
C41 C32 3.5470(19) no 3_666
C42 O4 3.4357(15) no 2_545
C44 O10 3.3121(19) no 2_655
C45 O10 3.5036(14) no 2_655
C47 O8 3.5256(19) no 3_666
C47 C48 3.4964(16) no 3_676
C48 O10 3.5085(16) no 4_565
C48 C47 3.4964(16) no 3_676
C50 O6 3.4548(18) no 2_655
C50 O10 3.4964(12) no 2_655
O1 H6A 2.4800 no .
O1 H9A 2.6937 no .
O1 H10A 2.9565 no .
O2 H6A 3.0737 no .
O2 H6B 2.3842 no .
O2 H7A 2.4726 no .
O2 H7C 2.7401 no .
O2 H25 2.3839 no .
O3 H6A 3.0042 no .
O3 H6B 3.1397 no .
O3 H7A 2.7270 no .
O3 H7B 3.2931 no .
O3 H7C 2.6537 no .
O3 H8A 2.5202 no .
O3 H8B 2.5650 no .
O3 H8C 3.2031 no .
O4 H6A 3.0703 no .
O4 H6B 3.1017 no .
O4 H7A 2.5655 no .
O4 H7B 2.6395 no .
O4 H7C 3.2537 no .
O4 H8A 2.5554 no .
O4 H8B 3.2310 no .
O4 H8C 2.5777 no .
O5 H6A 2.6266 no .
O5 H6B 2.6250 no .
O5 H7A 3.4202 no .
O6 H31A 2.5279 no .
O6 H34A 2.6694 no .
O6 H35A 2.7929 no .
O7 H31A 3.0032 no .
O7 H31B 2.3804 no .
O7 H32A 2.5555 no .
O7 H32C 2.8716 no .
O7 H50 2.3018 no .
O8 H31A 3.0771 no .
O8 H31B 3.0824 no .
O8 H32A 2.7037 no .
O8 H32B 3.2810 no .
O8 H32C 2.6428 no .
O8 H33A 2.5178 no .
O8 H33B 2.5565 no .
O8 H33C 3.1982 no .
O9 H31A 3.1479 no .
O9 H31B 3.0137 no .
O9 H32A 2.5992 no .
O9 H32B 2.6441 no .
O9 H32C 3.2653 no .
O9 H33A 2.5350 no .
O9 H33B 3.2201 no .
O9 H33C 2.5658 no .
O10 H31A 2.5641 no .
O10 H31B 2.7029 no .
N1 H6A 2.4249 no .
N1 H6B 3.0380 no .
N1 H9A 2.5972 no .
N1 H9B 3.2075 no .
N1 H10A 3.1067 no .
N1 H10B 3.3969 no .
N2 H31A 2.4300 no .
N2 H31B 3.1206 no .
N2 H34A 2.5898 no .
N2 H34B 3.2052 no .
N2 H35A 2.9584 no .
N2 H35B 3.3902 no .
C1 H7A 2.6374 no .
C1 H7C 3.1011 no .
C2 H6A 3.4862 no .
C2 H10A 2.8212 no .
C2 H10B 2.6320 no .
C2 H15 3.4114 no .
C3 H6B 3.4870 no .
C3 H9A 3.3446 no .
C3 H9B 2.7905 no .
C3 H10B 3.4043 no .
C3 H15 3.1548 no .
C3 H19 3.5893 no .
C3 H25 2.8508 no .
C4 H6A 3.5424 no .
C4 H6B 3.3370 no .
C5 H7A 2.5995 no .
C5 H7B 3.3068 no .
C6 H7A 2.6515 no .
C7 H6B 3.3103 no .
C7 H8A 3.3525 no .
C7 H8B 2.7322 no .
C7 H8C 2.6940 no .
C8 H7A 3.3473 no .
C8 H7B 2.6686 no .
C8 H7C 2.7666 no .
C9 H11A 2.6399 no .
C9 H11B 2.8044 no .
C9 H15 3.4387 no .
C10 H12A 2.7061 no .
C10 H12B 3.3646 no .
C10 H12C 2.7462 no .
C10 H15 3.1527 no .
C11 H9A 2.8209 no .
C11 H9B 2.6259 no .
C12 H10A 2.8025 no .
C12 H10B 2.6398 no .
C13 H9B 3.0957 no .
C13 H15 2.6824 no .
C13 H19 2.6458 no .
C13 H21 2.6281 no .
C13 H25 2.7119 no .
C14 H9B 2.6505 no .
C14 H10B 3.4032 no .
C14 H16 3.2664 no .
C14 H18 3.2699 no .
C14 H21 2.6222 no .
C15 H9B 2.9324 no .
C15 H10B 2.7042 no .
C15 H11A 3.3361 no .
C15 H17 3.2650 no .
C15 H19 3.2513 no .
C15 H21 2.9527 no .
C16 H9B 3.5127 no .
C16 H10B 3.3194 no .
C16 H11A 3.0652 no .
C16 H12C 3.3915 no .
C16 H18 3.2440 no .
C17 H11A 3.4560 no .
C17 H15 3.2605 no .
C17 H19 3.2574 no .
C18 H16 3.2438 no .
C19 H9B 3.0681 no .
C19 H15 3.2521 no .
C19 H17 3.2618 no .
C19 H21 3.2629 no .
C20 H19 3.1229 no .
C20 H22 3.2803 no .
C20 H24 3.2710 no .
C21 H23 3.2572 no .
C21 H25 3.2671 no .
C22 H24 3.2514 no .
C23 H21 3.2528 no .
C23 H25 3.2669 no .
C24 H22 3.2539 no .
C25 H7A 3.5562 no .
C25 H7C 3.5482 no .
C25 H21 3.2642 no .
C25 H23 3.2690 no .
C26 H32A 2.6534 no .
C26 H32C 3.1468 no .
C26 H50 3.5629 no .
C27 H31A 3.4617 no .
C27 H35A 2.7547 no .
C27 H35B 2.6570 no .
C27 H40 3.2680 no .
C28 H31B 3.5422 no .
C28 H34A 3.3443 no .
C28 H34B 2.8178 no .
C28 H35B 3.4848 no .
C28 H40 3.0238 no .
C28 H50 2.8193 no .
C29 H31A 3.5974 no .
C29 H31B 3.2217 no .
C30 H32A 2.7410 no .
C30 H32B 3.3991 no .
C31 H32A 2.6385 no .
C32 H31B 3.1692 no .
C32 H33A 3.3492 no .
C32 H33B 2.7264 no .
C32 H33C 2.6957 no .
C33 H32A 3.3462 no .
C33 H32B 2.6769 no .
C33 H32C 2.7508 no .
C34 H36A 2.7859 no .
C34 H36B 2.6899 no .
C34 H40 3.3302 no .
C35 H37A 2.7104 no .
C35 H37B 2.7413 no .
C35 H37C 3.3653 no .
C35 H40 3.1976 no .
C36 H34A 2.7902 no .
C36 H34B 2.6922 no .
C37 H35A 2.7614 no .
C37 H35B 2.6646 no .
C38 H34B 3.1003 no .
C38 H40 2.6523 no .
C38 H44 2.6794 no .
C38 H46 2.6332 no .
C38 H50 2.7158 no .
C39 H34B 2.5767 no .
C39 H35B 3.5508 no .
C39 H41 3.2701 no .
C39 H43 3.2694 no .
C39 H46 2.5592 no .
C40 H34B 2.7431 no .
C40 H35B 2.7699 no .
C40 H36B 3.5393 no .
C40 H42 3.2654 no .
C40 H44 3.2635 no .
C40 H46 3.0803 no .
C41 H34B 3.2637 no .
C41 H35B 3.2787 no .
C41 H36B 3.1816 no .
C41 H43 3.2505 no .
C42 H40 3.2612 no .
C42 H44 3.2674 no .
C43 H34B 3.5135 no .
C43 H41 3.2521 no .
C44 H34B 3.0190 no .
C44 H40 3.2631 no .
C44 H42 3.2691 no .
C44 H46 3.0131 no .
C45 H44 3.0906 no .
C45 H47 3.2874 no .
C45 H49 3.2760 no .
C46 H44 3.3554 no .
C46 H48 3.2633 no .
C46 H50 3.2658 no .
C47 H49 3.2508 no .
C48 H46 3.2560 no .
C48 H50 3.2711 no .
C49 H47 3.2545 no .
C50 H46 3.2628 no .
C50 H48 3.2743 no .
H6B H7A 2.5354 no .
H6B H25 3.4083 no .
H7A H8C 3.5566 no .
H7A H25 3.1288 no .
H7B H8A 3.5594 no .
H7B H8B 2.9634 no .
H7B H8C 2.4770 no .
H7C H8B 2.6239 no .
H7C H8C 3.0544 no .
H7C H25 3.5269 no .
H9A H10A 2.3134 no .
H9A H10B 2.8649 no .
H9A H11A 3.0204 no .
H9A H11B 2.7341 no .
H9B H10A 2.8641 no .
H9B H10B 2.4665 no .
H9B H11A 2.3481 no .
H9B H11B 2.9720 no .
H9B H15 3.2671 no .
H9B H19 3.4601 no .
H10A H11A 2.8587 no .
H10A H11B 2.3143 no .
H10A H12A 2.6238 no .
H10A H12C 3.1593 no .
H10B H11A 2.4429 no .
H10B H11B 2.8589 no .
H10B H12A 2.8504 no .
H10B H12B 3.5579 no .
H10B H12C 2.4950 no .
H10B H15 2.3204 no .
H10B H16 3.3897 no .
H11A H12A 2.8577 no .
H11A H12B 2.3695 no .
H11A H12C 2.3522 no .
H11A H16 3.1613 no .
H11B H12A 2.3834 no .
H11B H12B 2.3390 no .
H11B H12C 2.8570 no .
H12C H15 3.5580 no .
H12C H16 2.8538 no .
H15 H16 2.3352 no .
H15 H21 3.0868 no .
H16 H17 2.3324 no .
H17 H18 2.3320 no .
H18 H19 2.3328 no .
H19 H21 3.5842 no .
H21 H22 2.3254 no .
H22 H23 2.3374 no .
H23 H24 2.3351 no .
H24 H25 2.3307 no .
H31B H32A 2.3878 no .
H31B H50 3.2407 no .
H32A H33C 3.5650 no .
H32A H50 3.1739 no .
H32B H33A 3.5658 no .
H32B H33B 2.9735 no .
H32B H33C 2.4900 no .
H32C H33B 2.6030 no .
H32C H33C 3.0393 no .
H34A H35A 2.3493 no .
H34A H35B 2.8718 no .
H34A H36A 2.6647 no .
H34A H36B 3.0195 no .
H34B H35A 2.8720 no .
H34B H35B 2.4276 no .
H34B H36A 3.0158 no .
H34B H36B 2.4562 no .
H34B H40 3.0902 no .
H34B H44 3.4842 no .
H35A H36A 2.3367 no .
H35A H36B 2.8609 no .
H35A H37A 3.0519 no .
H35A H37B 2.6104 no .
H35B H36A 2.8606 no .
H35B H36B 2.4130 no .
H35B H37A 2.4741 no .
H35B H37B 2.9514 no .
H35B H37C 3.5589 no .
H35B H40 2.3943 no .
H35B H41 3.2814 no .
H36A H37A 2.8611 no .
H36A H37B 2.3598 no .
H36A H37C 2.3705 no .
H36B H37A 2.3837 no .
H36B H37B 2.8607 no .
H36B H37C 2.3470 no .
H36B H41 3.1695 no .
H37A H41 3.3202 no .
H40 H41 2.3380 no .
H40 H46 3.3399 no .
H41 H42 2.3332 no .
H42 H43 2.3370 no .
H43 H44 2.3359 no .
H44 H46 3.2490 no .
H46 H47 2.3271 no .
H47 H48 2.3396 no .
H48 H49 2.3402 no .
H49 H50 2.3262 no .
O1 H6B 2.4038 no 2_555
O1 H7A 3.2780 no 2_555
O1 H8A 2.6852 no 2_545
O1 H25 2.6009 no 2_555
O1 H37C 3.2817 no 1_565
O2 H21 3.5217 no 3_576
O3 H6A 3.2097 no 2_555
O3 H6B 2.8180 no 2_555
O3 H21 3.0721 no 3_576
O3 H22 2.8403 no 3_576
O4 H9A 3.4957 no 2_555
O4 H9B 3.4563 no 2_555
O4 H42 2.7350 no 2_555
O4 H43 3.3254 no 2_555
O5 H10A 3.0020 no 2_545
O5 H19 2.3958 no 2_555
O5 H22 2.9919 no 4_564
O5 H23 2.7372 no 4_564
O5 H42 2.6861 no 2_555
O6 H12B 2.7744 no 4_564
O6 H31B 2.2348 no 2_645
O6 H32A 3.1542 no 2_645
O6 H33A 2.8523 no 2_655
O6 H49 3.5650 no 2_645
O6 H50 2.5821 no 2_645
O7 H46 3.3218 no 3_666
O8 H31A 3.0741 no 2_645
O8 H31B 2.9633 no 2_645
O8 H46 3.0843 no 3_666
O8 H47 2.8226 no 3_666
O9 H17 2.8613 no 3_666
O9 H18 3.5874 no 3_666
O10 H35A 2.7893 no 2_655
O10 H35B 3.3756 no 2_655
O10 H37B 3.1057 no 2_655
O10 H44 2.4678 no 2_645
O10 H47 3.0535 no 4_564
O10 H48 2.8065 no 4_564
O10 H50 3.3944 no 2_645
N1 H6B 3.0021 no 2_555
N1 H8A 2.7265 no 2_545
N1 H22 3.3170 no 3_576
N2 H31B 2.9157 no 2_645
N2 H33A 2.8614 no 2_655
N2 H47 3.4917 no 3_666
C1 H6B 3.4660 no 2_555
C1 H8A 3.4303 no 2_545
C1 H22 3.5653 no 3_576
C2 H8A 3.0800 no 2_545
C2 H22 3.3341 no 3_576
C3 H22 3.5486 no 3_576
C4 H21 3.4300 no 3_576
C5 H19 3.3122 no 2_555
C5 H22 3.5553 no 4_564
C5 H42 2.9865 no 2_555
C6 H8A 3.1660 no 2_545
C6 H22 3.3298 no 4_564
C6 H25 3.5045 no 2_555
C7 H16 3.2828 no 3_576
C7 H21 3.4626 no 3_576
C7 H36B 3.2997 no 2_555
C7 H42 3.5363 no 2_555
C8 H6A 3.2453 no 2_555
C8 H9A 3.3297 no 2_555
C8 H21 3.3549 no 3_576
C8 H24 3.4564 no 1_565
C8 H37C 3.2437 no 2_565
C8 H43 3.4664 no 2_555
C9 H8A 3.4108 no 2_545
C9 H43 3.5034 no .
C10 H22 3.4379 no 3_576
C10 H23 3.4634 no 3_576
C11 H33C 3.3738 no 3_666
C11 H41 3.0462 no 1_565
C11 H49 3.3032 no 3_676
C12 H32A 3.1909 no 3_676
C12 H32B 3.2899 no 3_676
C12 H34A 3.3475 no 4_565
C12 H36A 3.5948 no 4_565
C12 H41 2.9602 no 1_565
C12 H49 3.5758 no 3_676
C15 H7C 2.8219 no 3_576
C16 H7B 3.0866 no 3_576
C16 H7C 2.7893 no 3_576
C16 H33C 3.5789 no 3_666
C16 H34A 3.0535 no 4_565
C16 H34B 3.4149 no 4_565
C16 H36A 3.4011 no 4_565
C17 H7B 3.4459 no 3_576
C17 H7C 3.5248 no 3_576
C17 H33C 2.9738 no 3_666
C17 H34A 3.2418 no 4_565
C17 H34B 3.3655 no 4_565
C18 H8B 3.5304 no 3_576
C18 H23 3.4521 no 3_566
C18 H32B 3.1643 no 3_666
C18 H33C 3.3811 no 3_666
C19 H8B 3.5868 no 3_576
C19 H23 3.0273 no 3_566
C20 H15 3.5212 no 3_576
C21 H8B 3.1857 no 3_576
C21 H15 3.1955 no 3_576
C22 H8B 3.5947 no 3_576
C22 H10B 3.0079 no 3_576
C22 H15 2.9143 no 3_576
C23 H10B 2.9677 no 3_576
C23 H15 2.9752 no 3_576
C23 H19 2.8787 no 3_566
C24 H8B 3.5489 no 1_545
C24 H15 3.3222 no 3_576
C24 H19 3.5230 no 3_566
C24 H36A 3.4362 no 2_555
C24 H37C 3.5131 no 2_555
C25 H6A 3.3792 no 2_545
C25 H15 3.5780 no 3_576
C26 H31B 3.5002 no 2_645
C26 H33A 3.4928 no 2_655
C27 H33A 3.2127 no 2_655
C27 H47 3.4913 no 3_666
C28 H46 3.4626 no 3_666
C29 H46 3.4981 no 3_666
C30 H35A 3.1764 no 2_655
C30 H44 3.4758 no 2_645
C30 H50 3.3283 no 2_645
C31 H33A 3.1916 no 2_655
C31 H35A 3.5595 no 2_655
C31 H47 3.4429 no 4_564
C31 H50 3.3786 no 2_645
C32 H12A 3.1410 no 3_676
C32 H12B 3.2531 no 3_676
C32 H18 3.5169 no 3_666
C32 H46 3.4059 no 3_666
C33 H11A 3.1661 no 3_666
C33 H17 3.4915 no 3_666
C33 H31A 3.1818 no 2_645
C33 H34A 3.5932 no 2_645
C33 H46 3.5774 no 3_666
C33 H49 3.0547 no 1_545
C34 H16 2.9861 no 4_564
C34 H17 3.1970 no 4_564
C35 H16 3.5237 no 4_564
C35 H47 3.5492 no 3_666
C35 H48 3.5221 no 3_666
C36 H12C 3.5184 no 4_564
C36 H16 3.0310 no 4_564
C36 H24 3.4695 no 2_545
C37 H8C 3.2708 no 2_535
C37 H9A 3.3444 no 1_545
C37 H24 3.2859 no 2_545
C37 H43 3.5235 no 1_545
C39 H32C 3.4404 no 3_666
C40 H32C 3.0056 no 3_666
C41 H11B 3.4143 no 1_545
C41 H12A 3.0221 no 1_545
C41 H32B 3.4701 no 3_666
C41 H32C 2.8504 no 3_666
C42 H7B 3.0841 no 2_545
C42 H12A 3.3374 no 1_545
C42 H32B 3.3477 no 3_666
C42 H32C 3.1219 no 3_666
C43 H7B 3.2675 no 2_545
C43 H8C 3.2308 no 2_545
C43 H32C 3.5060 no 3_666
C44 H48 3.4101 no 3_676
C45 H40 3.1059 no 3_666
C46 H32C 3.5461 no 3_666
C46 H33B 3.4012 no 3_666
C46 H40 2.9429 no 3_666
C46 H48 3.5022 no 3_676
C47 H33B 3.5509 no 3_666
C47 H35B 3.0097 no 3_666
C47 H40 2.8027 no 3_666
C48 H35B 2.8924 no 3_666
C48 H40 2.8091 no 3_666
C48 H44 3.5500 no 3_676
C49 H11B 3.3640 no 3_676
C49 H12B 3.5728 no 3_676
C49 H31A 3.5807 no 2_655
C49 H33B 3.1993 no 1_565
C49 H40 2.9359 no 3_666
C49 H47 3.4807 no 3_676
C50 H31A 3.2230 no 2_655
C50 H40 3.0834 no 3_666
H6A O3 3.2097 no 2_545
H6A C8 3.2453 no 2_545
H6A C25 3.3792 no 2_555
H6A H8A 2.4628 no 2_545
H6A H8B 3.3202 no 2_545
H6A H22 2.9445 no 4_564
H6A H25 2.7191 no 2_555
H6B O1 2.4038 no 2_545
H6B O3 2.8180 no 2_545
H6B N1 3.0021 no 2_545
H6B C1 3.4660 no 2_545
H6B H8A 3.2356 no 2_545
H6B H10A 3.4638 no 2_545
H6B H22 3.0172 no 4_564
H7A O1 3.2780 no 2_545
H7A H36B 3.1071 no 2_555
H7A H42 3.5117 no 2_555
H7B C16 3.0866 no 3_576
H7B C17 3.4459 no 3_576
H7B C42 3.0841 no 2_555
H7B C43 3.2675 no 2_555
H7B H16 2.8818 no 3_576
H7B H17 3.5019 no 3_576
H7B H34B 3.4598 no 2_555
H7B H36B 2.7505 no 2_555
H7B H42 3.0044 no 2_555
H7B H43 3.3222 no 2_555
H7C C15 2.8219 no 3_576
H7C C16 2.7893 no 3_576
H7C C17 3.5248 no 3_576
H7C H15 2.8580 no 3_576
H7C H16 2.8274 no 3_576
H7C H21 2.6988 no 3_576
H7C H36B 3.5603 no 2_555
H8A O1 2.6852 no 2_555
H8A N1 2.7265 no 2_555
H8A C1 3.4303 no 2_555
H8A C2 3.0800 no 2_555
H8A C6 3.1660 no 2_555
H8A C9 3.4108 no 2_555
H8A H6A 2.4628 no 2_555
H8A H6B 3.2356 no 2_555
H8A H9A 2.8267 no 2_555
H8A H24 3.3377 no 1_565
H8A H25 3.5718 no 1_565
H8A H37C 3.0937 no 2_565
H8B C18 3.5304 no 3_576
H8B C19 3.5868 no 3_576
H8B C21 3.1857 no 3_576
H8B C22 3.5947 no 3_576
H8B C24 3.5489 no 1_565
H8B H6A 3.3202 no 2_555
H8B H21 2.5576 no 3_576
H8B H22 3.3522 no 3_576
H8B H24 2.9482 no 1_565
H8B H37C 3.4393 no 2_565
H8C C37 3.2708 no 2_565
H8C C43 3.2308 no 2_555
H8C H9A 2.9813 no 2_555
H8C H24 3.5429 no 1_565
H8C H37A 3.5571 no 2_565
H8C H37B 3.0816 no 2_565
H8C H37C 2.7056 no 2_565
H8C H43 2.6106 no 2_555
H9A O4 3.4957 no 2_545
H9A C8 3.3297 no 2_545
H9A C37 3.3444 no 1_565
H9A H8A 2.8267 no 2_545
H9A H8C 2.9813 no 2_545
H9A H37A 2.9750 no 1_565
H9A H37C 2.8244 no 1_565
H9A H43 2.8620 no .
H9B O4 3.4563 no 2_545
H9B H43 3.2067 no .
H10A O5 3.0020 no 2_555
H10A H6B 3.4638 no 2_555
H10A H22 3.3138 no 3_576
H10A H23 3.4147 no 3_576
H10A H41 3.1272 no 1_565
H10A H42 3.5173 no 1_565
H10B C22 3.0079 no 3_576
H10B C23 2.9677 no 3_576
H10B H22 2.7707 no 3_576
H10B H23 2.6870 no 3_576
H11A C33 3.1661 no 3_666
H11A H33A 3.3325 no 3_666
H11A H33B 3.2520 no 3_666
H11A H33C 2.4642 no 3_666
H11A H34A 3.3965 no 4_565
H11A H49 3.2875 no 3_676
H11B C41 3.4143 no 1_565
H11B C49 3.3640 no 3_676
H11B H33C 3.5497 no 3_666
H11B H37A 2.9799 no 1_565
H11B H41 2.4658 no 1_565
H11B H49 2.6745 no 3_676
H12A C32 3.1410 no 3_676
H12A C41 3.0221 no 1_565
H12A C42 3.3374 no 1_565
H12A H18 3.4188 no 1_565
H12A H23 3.3764 no 3_576
H12A H32A 2.9695 no 3_676
H12A H32B 2.6561 no 3_676
H12A H32C 3.3048 no 3_676
H12A H41 2.3997 no 1_565
H12A H42 3.0240 no 1_565
H12B O6 2.7744 no 4_565
H12B C32 3.2531 no 3_676
H12B C49 3.5728 no 3_676
H12B H32A 2.6169 no 3_676
H12B H32B 3.1816 no 3_676
H12B H32C 3.4935 no 3_676
H12B H33A 3.5992 no 3_666
H12B H34A 3.0244 no 4_565
H12B H35A 3.4670 no 4_565
H12B H41 3.0941 no 1_565
H12B H49 2.9714 no 3_676
H12B H50 3.3309 no 3_676
H12C C36 3.5184 no 4_565
H12C H18 3.5393 no 1_565
H12C H23 3.0844 no 3_576
H12C H32A 3.5584 no 3_676
H12C H32B 3.5714 no 3_676
H12C H34A 2.8868 no 4_565
H12C H35A 3.3446 no 4_565
H12C H36A 2.6636 no 4_565
H15 C20 3.5212 no 3_576
H15 C21 3.1955 no 3_576
H15 C22 2.9143 no 3_576
H15 C23 2.9752 no 3_576
H15 C24 3.3222 no 3_576
H15 C25 3.5780 no 3_576
H15 H7C 2.8580 no 3_576
H15 H22 3.2560 no 3_576
H15 H23 3.3358 no 3_576
H16 C7 3.2828 no 3_576
H16 C34 2.9861 no 4_565
H16 C35 3.5237 no 4_565
H16 C36 3.0310 no 4_565
H16 H7B 2.8818 no 3_576
H16 H7C 2.8274 no 3_576
H16 H34A 2.4140 no 4_565
H16 H34B 2.8071 no 4_565
H16 H36A 2.4668 no 4_565
H16 H36B 2.8549 no 4_565
H17 O9 2.8613 no 3_666
H17 C33 3.4915 no 3_666
H17 C34 3.1970 no 4_565
H17 H7B 3.5019 no 3_576
H17 H32B 3.5772 no 3_666
H17 H33C 2.8067 no 3_666
H17 H34A 2.8053 no 4_565
H17 H34B 2.7108 no 4_565
H17 H37B 3.5407 no 4_555
H18 O9 3.5874 no 3_666
H18 C32 3.5169 no 3_666
H18 H12A 3.4188 no 1_545
H18 H12C 3.5393 no 1_545
H18 H23 3.1105 no 3_566
H18 H24 3.4105 no 3_566
H18 H32B 2.6443 no 3_666
H18 H33C 3.5051 no 3_666
H18 H37B 3.1089 no 4_555
H19 O5 2.3958 no 2_545
H19 C5 3.3122 no 2_545
H19 C23 2.8787 no 3_566
H19 C24 3.5230 no 3_566
H19 H23 2.2476 no 3_566
H19 H24 3.4492 no 3_566
H21 O2 3.5217 no 3_576
H21 O3 3.0721 no 3_576
H21 C4 3.4300 no 3_576
H21 C7 3.4626 no 3_576
H21 C8 3.3549 no 3_576
H21 H7C 2.6988 no 3_576
H21 H8B 2.5576 no 3_576
H22 O3 2.8403 no 3_576
H22 O5 2.9919 no 4_565
H22 N1 3.3170 no 3_576
H22 C1 3.5653 no 3_576
H22 C2 3.3341 no 3_576
H22 C3 3.5486 no 3_576
H22 C5 3.5553 no 4_565
H22 C6 3.3298 no 4_565
H22 C10 3.4379 no 3_576
H22 H6A 2.9445 no 4_565
H22 H6B 3.0172 no 4_565
H22 H8B 3.3522 no 3_576
H22 H10A 3.3138 no 3_576
H22 H10B 2.7707 no 3_576
H22 H15 3.2560 no 3_576
H23 O5 2.7372 no 4_565
H23 C10 3.4634 no 3_576
H23 C18 3.4521 no 3_566
H23 C19 3.0273 no 3_566
H23 H10A 3.4147 no 3_576
H23 H10B 2.6870 no 3_576
H23 H12A 3.3764 no 3_576
H23 H12C 3.0844 no 3_576
H23 H15 3.3358 no 3_576
H23 H18 3.1105 no 3_566
H23 H19 2.2476 no 3_566
H24 C8 3.4564 no 1_545
H24 C36 3.4695 no 2_555
H24 C37 3.2859 no 2_555
H24 H8A 3.3377 no 1_545
H24 H8B 2.9482 no 1_545
H24 H8C 3.5429 no 1_545
H24 H18 3.4105 no 3_566
H24 H19 3.4492 no 3_566
H24 H36A 2.8884 no 2_555
H24 H37B 3.4057 no 2_555
H24 H37C 2.6397 no 2_555
H25 O1 2.6009 no 2_545
H25 C6 3.5045 no 2_545
H25 H6A 2.7191 no 2_545
H25 H8A 3.5718 no 1_545
H31A O8 3.0741 no 2_655
H31A C33 3.1818 no 2_655
H31A C49 3.5807 no 2_645
H31A C50 3.2230 no 2_645
H31A H33A 2.3953 no 2_655
H31A H33B 3.3050 no 2_655
H31A H47 2.9010 no 4_564
H31A H49 3.4130 no 2_645
H31A H50 2.7501 no 2_645
H31B O6 2.2348 no 2_655
H31B O8 2.9633 no 2_655
H31B N2 2.9157 no 2_655
H31B C26 3.5002 no 2_655
H31B H33A 3.3799 no 2_655
H31B H35A 2.9780 no 2_655
H31B H47 3.3029 no 4_564
H32A O6 3.1542 no 2_655
H32A C12 3.1909 no 3_676
H32A H12A 2.9695 no 3_676
H32A H12B 2.6169 no 3_676
H32A H12C 3.5584 no 3_676
H32B C12 3.2899 no 3_676
H32B C18 3.1643 no 3_666
H32B C41 3.4701 no 3_666
H32B C42 3.3477 no 3_666
H32B H12A 2.6561 no 3_676
H32B H12B 3.1816 no 3_676
H32B H12C 3.5714 no 3_676
H32B H17 3.5772 no 3_666
H32B H18 2.6443 no 3_666
H32B H41 3.5518 no 3_666
H32B H42 3.3429 no 3_666
H32C C39 3.4404 no 3_666
H32C C40 3.0056 no 3_666
H32C C41 2.8504 no 3_666
H32C C42 3.1219 no 3_666
H32C C43 3.5060 no 3_666
H32C C46 3.5461 no 3_666
H32C H12A 3.3048 no 3_676
H32C H12B 3.4935 no 3_676
H32C H40 3.3607 no 3_666
H32C H41 3.1517 no 3_666
H32C H42 3.5551 no 3_666
H32C H46 2.5991 no 3_666
H33A O6 2.8523 no 2_645
H33A N2 2.8614 no 2_645
H33A C26 3.4928 no 2_645
H33A C27 3.2127 no 2_645
H33A C31 3.1916 no 2_645
H33A H11A 3.3325 no 3_666
H33A H12B 3.5992 no 3_666
H33A H31A 2.3953 no 2_645
H33A H31B 3.3799 no 2_645
H33A H34A 3.0346 no 2_645
H33A H49 2.8965 no 1_545
H33B C46 3.4012 no 3_666
H33B C47 3.5509 no 3_666
H33B C49 3.1993 no 1_545
H33B H11A 3.2520 no 3_666
H33B H31A 3.3050 no 2_645
H33B H46 2.8335 no 3_666
H33B H47 3.1301 no 3_666
H33B H49 2.4616 no 1_545
H33C C11 3.3738 no 3_666
H33C C16 3.5789 no 3_666
H33C C17 2.9738 no 3_666
H33C C18 3.3811 no 3_666
H33C H11A 2.4642 no 3_666
H33C H11B 3.5497 no 3_666
H33C H17 2.8067 no 3_666
H33C H18 3.5051 no 3_666
H33C H34A 3.2524 no 2_645
H33C H49 3.3808 no 1_545
H34A C12 3.3475 no 4_564
H34A C16 3.0535 no 4_564
H34A C17 3.2418 no 4_564
H34A C33 3.5932 no 2_655
H34A H11A 3.3965 no 4_564
H34A H12B 3.0244 no 4_564
H34A H12C 2.8868 no 4_564
H34A H16 2.4140 no 4_564
H34A H17 2.8053 no 4_564
H34A H33A 3.0346 no 2_655
H34A H33C 3.2524 no 2_655
H34B C16 3.4149 no 4_564
H34B C17 3.3655 no 4_564
H34B H7B 3.4598 no 2_545
H34B H16 2.8071 no 4_564
H34B H17 2.7108 no 4_564
H35A O10 2.7893 no 2_645
H35A C30 3.1764 no 2_645
H35A C31 3.5595 no 2_645
H35A H12B 3.4670 no 4_564
H35A H12C 3.3446 no 4_564
H35A H31B 2.9780 no 2_645
H35A H47 3.3778 no 3_666
H35A H48 3.5488 no 3_666
H35B O10 3.3756 no 2_645
H35B C47 3.0097 no 3_666
H35B C48 2.8924 no 3_666
H35B H47 2.8920 no 3_666
H35B H48 2.6945 no 3_666
H36A C12 3.5948 no 4_564
H36A C16 3.4011 no 4_564
H36A C24 3.4362 no 2_545
H36A H12C 2.6636 no 4_564
H36A H16 2.4668 no 4_564
H36A H24 2.8884 no 2_545
H36B C7 3.2997 no 2_545
H36B H7A 3.1071 no 2_545
H36B H7B 2.7505 no 2_545
H36B H7C 3.5603 no 2_545
H36B H16 2.8549 no 4_564
H37A H8C 3.5571 no 2_535
H37A H9A 2.9750 no 1_545
H37A H11B 2.9799 no 1_545
H37A H43 3.1197 no 1_545
H37A H44 3.2185 no 1_545
H37A H48 2.9670 no 3_666
H37B O10 3.1057 no 2_645
H37B H8C 3.0816 no 2_535
H37B H17 3.5407 no 4_554
H37B H18 3.1089 no 4_554
H37B H24 3.4057 no 2_545
H37B H43 3.3466 no 1_545
H37B H44 3.0769 no 1_545
H37C O1 3.2817 no 1_545
H37C C8 3.2437 no 2_535
H37C C24 3.5131 no 2_545
H37C H8A 3.0937 no 2_535
H37C H8B 3.4393 no 2_535
H37C H8C 2.7056 no 2_535
H37C H9A 2.8244 no 1_545
H37C H24 2.6397 no 2_545
H37C H43 3.5355 no 1_545
H40 C45 3.1059 no 3_666
H40 C46 2.9429 no 3_666
H40 C47 2.8027 no 3_666
H40 C48 2.8091 no 3_666
H40 C49 2.9359 no 3_666
H40 C50 3.0834 no 3_666
H40 H32C 3.3607 no 3_666
H40 H46 3.4859 no 3_666
H40 H47 3.2898 no 3_666
H40 H48 3.3064 no 3_666
H40 H49 3.4769 no 3_666
H41 C11 3.0462 no 1_545
H41 C12 2.9602 no 1_545
H41 H10A 3.1272 no 1_545
H41 H11B 2.4658 no 1_545
H41 H12A 2.3997 no 1_545
H41 H12B 3.0941 no 1_545
H41 H32B 3.5518 no 3_666
H41 H32C 3.1517 no 3_666
H41 H49 3.5191 no 3_666
H42 O4 2.7350 no 2_545
H42 O5 2.6861 no 2_545
H42 C5 2.9865 no 2_545
H42 C7 3.5363 no 2_545
H42 H7A 3.5117 no 2_545
H42 H7B 3.0044 no 2_545
H42 H10A 3.5173 no 1_545
H42 H12A 3.0240 no 1_545
H42 H32B 3.3429 no 3_666
H42 H32C 3.5551 no 3_666
H43 O4 3.3254 no 2_545
H43 C8 3.4664 no 2_545
H43 C9 3.5034 no .
H43 C37 3.5235 no 1_565
H43 H7B 3.3222 no 2_545
H43 H8C 2.6106 no 2_545
H43 H9A 2.8620 no .
H43 H9B 3.2067 no .
H43 H37A 3.1197 no 1_565
H43 H37B 3.3466 no 1_565
H43 H37C 3.5355 no 1_565
H44 O10 2.4678 no 2_655
H44 C30 3.4758 no 2_655
H44 C48 3.5500 no 3_676
H44 H37A 3.2185 no 1_565
H44 H37B 3.0769 no 1_565
H44 H48 2.6406 no 3_676
H46 O7 3.3218 no 3_666
H46 O8 3.0843 no 3_666
H46 C28 3.4626 no 3_666
H46 C29 3.4981 no 3_666
H46 C32 3.4059 no 3_666
H46 C33 3.5774 no 3_666
H46 H32C 2.5991 no 3_666
H46 H33B 2.8335 no 3_666
H46 H40 3.4859 no 3_666
H47 O8 2.8226 no 3_666
H47 O10 3.0535 no 4_565
H47 N2 3.4917 no 3_666
H47 C27 3.4913 no 3_666
H47 C31 3.4429 no 4_565
H47 C35 3.5492 no 3_666
H47 C49 3.4807 no 3_676
H47 H31A 2.9010 no 4_565
H47 H31B 3.3029 no 4_565
H47 H33B 3.1301 no 3_666
H47 H35A 3.3778 no 3_666
H47 H35B 2.8920 no 3_666
H47 H40 3.2898 no 3_666
H47 H49 3.5797 no 3_676
H48 O10 2.8065 no 4_565
H48 C35 3.5221 no 3_666
H48 C44 3.4101 no 3_676
H48 C46 3.5022 no 3_676
H48 H35A 3.5488 no 3_666
H48 H35B 2.6945 no 3_666
H48 H37A 2.9670 no 3_666
H48 H40 3.3064 no 3_666
H48 H44 2.6406 no 3_676
H49 O6 3.5650 no 2_655
H49 C11 3.3032 no 3_676
H49 C12 3.5758 no 3_676
H49 C33 3.0547 no 1_565
H49 H11A 3.2875 no 3_676
H49 H11B 2.6745 no 3_676
H49 H12B 2.9714 no 3_676
H49 H31A 3.4130 no 2_655
H49 H33A 2.8965 no 1_565
H49 H33B 2.4616 no 1_565
H49 H33C 3.3808 no 1_565
H49 H40 3.4769 no 3_666
H49 H41 3.5191 no 3_666
H49 H47 3.5797 no 3_676
H50 O6 2.5821 no 2_655
H50 O10 3.3944 no 2_655
H50 C30 3.3283 no 2_655
H50 C31 3.3786 no 2_655
H50 H12B 3.3309 no 3_676
H50 H31A 2.7501 no 2_655

loop_
_geom_torsion_atom_site_label_1
_geom_torsion_atom_site_label_2
_geom_torsion_atom_site_label_3
_geom_torsion_atom_site_label_4
_geom_torsion
_geom_torsion_publ_flag
C1 O2 C3 C2 -12.72(13) no
C1 O2 C3 C13 166.66(10) no
C3 O2 C1 O3 -100.34(10) no
C3 O2 C1 N1 11.94(12) no
C3 O2 C1 C6 132.05(9) no
C1 O3 C4 O4 -66.29(12) no
C1 O3 C4 C7 54.09(14) no
C1 O3 C4 C8 178.98(9) no
C4 O3 C1 O2 -83.20(10) no
C4 O3 C1 N1 166.41(9) no
C4 O3 C1 C6 43.88(14) no
C4 O4 C5 O5 157.25(11) no
C4 O4 C5 C6 -25.47(17) no
C5 O4 C4 O3 55.89(13) no
C5 O4 C4 C7 -68.01(12) no
C5 O4 C4 C8 170.28(10) no
C26 O7 C28 C27 -10.27(11) no
C26 O7 C28 C38 172.19(9) no
C28 O7 C26 O8 -100.00(10) no
C28 O7 C26 N2 11.72(11) no
C28 O7 C26 C31 132.13(8) no
C26 O8 C29 O9 -65.02(12) no
C26 O8 C29 C32 56.89(13) no
C26 O8 C29 C33 -178.78(9) no
C29 O8 C26 O7 -87.66(12) no
C29 O8 C26 N2 162.14(9) no
C29 O8 C26 C31 39.43(12) no
C29 O9 C30 O10 167.35(9) no
C29 O9 C30 C31 -13.11(13) no
C30 O9 C29 O8 50.36(12) no
C30 O9 C29 C32 -73.85(10) no
C30 O9 C29 C33 164.20(8) no
O1 N1 C1 O2 172.28(10) no
O1 N1 C1 O3 -71.46(13) no
O1 N1 C1 C6 51.93(14) no
O1 N1 C2 C3 -179.66(11) no
O1 N1 C2 C9 -1.2(2) no
C1 N1 C2 C3 -0.35(14) no
C1 N1 C2 C9 178.12(10) no
C2 N1 C1 O2 -7.09(13) no
C2 N1 C1 O3 109.17(11) no
C2 N1 C1 C6 -127.44(10) no
O6 N2 C26 O7 170.30(8) no
O6 N2 C26 O8 -73.19(12) no
O6 N2 C26 C31 50.17(12) no
O6 N2 C27 C28 -176.20(9) no
O6 N2 C27 C34 1.48(17) no
C26 N2 C27 C28 3.48(12) no
C26 N2 C27 C34 -178.84(8) no
C27 N2 C26 O7 -9.41(12) no
C27 N2 C26 O8 107.10(10) no
C27 N2 C26 C31 -129.54(10) no
O2 C1 C6 C5 114.73(11) no
O3 C1 C6 C5 -11.71(17) no
N1 C1 C6 C5 -130.68(11) no
N1 C2 C3 O2 7.85(14) no
N1 C2 C3 C13 -171.42(12) no
N1 C2 C9 C10 79.96(15) no
C3 C2 C9 C10 -101.98(15) no
C9 C2 C3 O2 -170.41(12) no
C9 C2 C3 C13 10.3(2) no
O2 C3 C13 C14 -176.79(9) no
O2 C3 C13 C20 0.34(18) no
C2 C3 C13 C14 2.4(2) no
C2 C3 C13 C20 179.53(12) no
O4 C5 C6 C1 2.95(19) no
O5 C5 C6 C1 -179.86(13) no
C2 C9 C10 C11 166.36(11) no
C9 C10 C11 C12 -168.64(11) no
C3 C13 C14 C15 71.35(18) no
C3 C13 C14 C19 -112.15(14) no
C3 C13 C20 C21 -142.38(11) no
C3 C13 C20 C25 37.35(18) no
C14 C13 C20 C21 34.87(15) no
C14 C13 C20 C25 -145.40(10) no
C20 C13 C14 C15 -105.93(13) no
C20 C13 C14 C19 70.57(16) no
C13 C14 C15 C16 178.77(12) no
C13 C14 C19 C18 -177.89(12) no
C15 C14 C19 C18 -1.3(2) no
C19 C14 C15 C16 2.2(2) no
C14 C15 C16 C17 -1.8(2) no
C15 C16 C17 C18 0.3(2) no
C16 C17 C18 C19 0.7(3) no
C17 C18 C19 C14 -0.2(3) no
C13 C20 C21 C22 178.63(10) no
C13 C20 C25 C24 -178.77(9) no
C21 C20 C25 C24 0.96(17) no
C25 C20 C21 C22 -1.11(17) no
C20 C21 C22 C23 0.13(19) no
C21 C22 C23 C24 1.02(19) no
C22 C23 C24 C25 -1.17(19) no
C23 C24 C25 C20 0.17(18) no
O7 C26 C31 C30 126.42(9) no
O8 C26 C31 C30 -0.47(12) no
N2 C26 C31 C30 -119.02(9) no
N2 C27 C28 O7 3.98(12) no
N2 C27 C28 C38 -178.89(11) no
N2 C27 C34 C35 76.19(14) no
C28 C27 C34 C35 -106.84(14) no
C34 C27 C28 O7 -173.25(11) no
C34 C27 C28 C38 3.9(2) no
O7 C28 C38 C39 -174.50(8) no
O7 C28 C38 C45 3.50(17) no
C27 C28 C38 C39 8.70(19) no
C27 C28 C38 C45 -173.30(10) no
O9 C30 C31 C26 -12.59(13) no
O10 C30 C31 C26 166.94(9) no
C27 C34 C35 C36 173.10(10) no
C34 C35 C36 C37 -173.32(10) no
C28 C38 C39 C40 65.69(14) no
C28 C38 C39 C44 -115.92(12) no
C28 C38 C45 C46 -153.04(10) no
C28 C38 C45 C50 28.76(16) no
C39 C38 C45 C46 25.00(14) no
C39 C38 C45 C50 -153.19(9) no
C45 C38 C39 C40 -112.46(11) no
C45 C38 C39 C44 65.93(13) no
C38 C39 C40 C41 -179.24(9) no
C38 C39 C44 C43 -179.49(9) no
C40 C39 C44 C43 -1.09(17) no
C44 C39 C40 C41 2.34(16) no
C39 C40 C41 C42 -2.02(18) no
C40 C41 C42 C43 0.43(19) no
C41 C42 C43 C44 0.82(19) no
C42 C43 C44 C39 -0.49(19) no
C38 C45 C46 C47 -177.44(9) no
C38 C45 C50 C49 177.61(9) no
C46 C45 C50 C49 -0.60(15) no
C50 C45 C46 C47 0.85(15) no
C45 C46 C47 C48 -0.23(17) no
C46 C47 C48 C49 -0.64(17) no
C47 C48 C49 C50 0.89(17) no
C48 C49 C50 C45 -0.26(16) no
